data_4327049
loop_
_publ_author_name
'Ramesh Vadavi'
'Eamonn D. Conrad'
'D. Ian Arbuckle'
'T. Stanley Cameron'
'Ernest Essoun'
'Manuel A.S. Aquino'

_publ_contact_author_email maquino@stfx.ca
_publ_contact_author_fax +902-867-2414
_publ_contact_author_name 'Manuel A.S. Aquino'
_publ_contact_author_phone +902-867-5336
_publ_section_title
;
 Chiral Induction via the Disassembly of Diruthenium(II,III) Tetraacetate
 by Chiral Diphosphines
;
_journal_name_full 'Inorganic Chemistry'
_journal_page_first 11862
_journal_page_last 11864
_journal_paper_doi 10.1021/ic202013m
_journal_volume 50
_journal_year 2011
_chemical_absolute_configuration 'CHOOSE rm ad rmad syn or unk'
_chemical_formula_moiety 'C58 H59 F6 O2 P5 Ru '
_chemical_formula_sum 'C58 H59 F6 O2 P5 Ru'
_chemical_formula_weight 1158.03
_space_group_IT_number 5
_symmetry_cell_setting monoclinic
_symmetry_Int_Tables_number 5
_symmetry_space_group_name_Hall 'C 2y'
_symmetry_space_group_name_H-M 'C 1 2 1'
_audit_creation_date 2007-06-23
_audit_creation_method 'by CrystalStructure 3.8'
_cell_angle_alpha 90.0000
_cell_angle_beta 121.6105(17)
_cell_angle_gamma 90.0000
_cell_formula_units_Z 2
_cell_length_a 13.7603(6)
_cell_length_b 18.9087(7)
_cell_length_c 12.2024(6)
_cell_measurement_reflns_used 19860
_cell_measurement_temperature 123.1
_cell_measurement_theta_max 72.4
_cell_measurement_theta_min 4.2
_cell_volume 2703.9(2)
_computing_cell_refinement PROCESS
_computing_data_collection PROCESS
_computing_data_reduction CrystalStructure
_computing_publication_material 'CrystalStructure 3.8'
_computing_structure_refinement CRYSTALS
_computing_structure_solution SHELXS97
_diffrn_ambient_temperature 123.1
_diffrn_detector_area_resol_mean 10.00
_diffrn_measured_fraction_theta_full 0.975
_diffrn_measured_fraction_theta_max 0.857
_diffrn_measurement_device_type 'Rigaku RAXIS-UNKNOWN'
_diffrn_measurement_method \w
_diffrn_radiation_type 'Mo K\a'
_diffrn_radiation_wavelength 0.71070
_diffrn_reflns_av_R_equivalents 0.021
_diffrn_reflns_limit_h_max 19
_diffrn_reflns_limit_h_min -35
_diffrn_reflns_limit_k_max 47
_diffrn_reflns_limit_k_min -47
_diffrn_reflns_limit_l_max 31
_diffrn_reflns_limit_l_min -28
_diffrn_reflns_number 61598
_diffrn_reflns_theta_full 45.00
_diffrn_reflns_theta_max 72.44
_exptl_absorpt_coefficient_mu 0.501
_exptl_absorpt_correction_T_max 0.896
_exptl_absorpt_correction_T_min 0.762
_exptl_absorpt_correction_type multi-scan
_exptl_absorpt_process_details
;
    Higashi, T. (1995). Program for Absorption Correction.
    Rigaku Corporation, Tokyo, Japan.
;
_exptl_crystal_colour yellow
_exptl_crystal_density_diffrn 1.426
_exptl_crystal_description needle
_exptl_crystal_F_000 1198.00
_exptl_crystal_size_max 0.34
_exptl_crystal_size_mid 0.28
_exptl_crystal_size_min 0.22
_refine_diff_density_max 1.17
_refine_diff_density_min -1.82
_refine_ls_abs_structure_details 'Flack, H. D. (1983), Acta Cryst. A39, 876-881.  6931 Friedel Pairs'
_refine_ls_abs_structure_Flack -0.004(5)
_refine_ls_extinction_coef 89(9)
_refine_ls_extinction_method 'Larson (1970) Crystallographic Computing eq. 22'
_refine_ls_goodness_of_fit_ref 1.036
_refine_ls_hydrogen_treatment refall
_refine_ls_number_parameters 389
_refine_ls_number_reflns 17862
_refine_ls_R_factor_gt 0.0207
_refine_ls_shift/su_max 0.0000
_refine_ls_structure_factor_coef F
_refine_ls_weighting_details
;
    Chebychev polynomial with 3 parameters (Carruthers & Watkin, 1979)
    5.8552    -0.9794    4.0466
;
_refine_ls_weighting_scheme calc
_refine_ls_wR_factor_ref 0.0237
_reflns_number_gt 17862
_reflns_number_total 18035
_reflns_threshold_expression F^2^>2.0\s(F^2^)
_cod_data_source_file ic202013m_si_003.cif
_cod_data_source_block '__Aqu76'
_cod_original_sg_symbol_H-M 'C 2'
_cod_original_formula_sum 'C58 H59 F6 O2 P5 Ru '
_cod_database_code 4327049

loop_
_symmetry_equiv_pos_site_id
_symmetry_equiv_pos_as_xyz
1 +X,+Y,+Z
2 -X,+Y,-Z
3 1/2+X,1/2+Y,+Z
4 1/2-X,1/2+Y,-Z

loop_
_atom_site_label
_atom_site_type_symbol
_atom_site_fract_x
_atom_site_fract_y
_atom_site_fract_z
_atom_site_U_iso_or_equiv
_atom_site_adp_type
_atom_site_occupancy
_atom_site_symmetry_multiplicity
_atom_site_calc_flag
_atom_site_refinement_flags
Ru(1) Ru 0.5000 0.487390(10) 0.0000 0.011990(8) Uani 1.00 2 d S
P(1) P 0.491610(10) 0.476010(10) 0.189350(10) 0.01452(2) Uani 1.00 1 d .
P(2) P 0.637080(10) 0.572170(10) 0.122940(10) 0.01388(2) Uani 1.00 1 d .
P(3) P 0.0000 0.24727(2) 0.5000 0.03110(6) Uani 1.00 2 d S
F(1) F 0.07563(15) 0.31583(9) 0.5063(2) 0.0501(4) Uani 0.50 1 d P
F(2) F 0.10946(14) 0.28347(12) 0.6158(2) 0.0525(4) Uani 0.50 1 d P
F(3) F 0.0187(2) 0.27742(12) 0.3994(2) 0.0594(6) Uani 0.50 1 d P
F(4) F 0.0668(2) 0.17812(10) 0.5155(2) 0.0622(6) Uani 0.50 1 d P
F(5) F 0.1190(2) 0.20992(13) 0.6046(2) 0.0640(5) Uani 0.50 1 d P
F(6) F 0.0262(2) 0.21493(13) 0.3896(2) 0.0560(5) Uani 0.50 1 d P
O(1) O 0.40715(4) 0.38665(3) -0.05534(5) 0.01906(8) Uani 1.00 1 d .
C(1) C 0.36144(5) 0.50657(4) 0.17810(6) 0.01693(9) Uani 1.00 1 d .
C(2) C 0.35440(5) 0.55833(4) 0.25543(7) 0.02091(11) Uani 1.00 1 d .
C(3) C 0.24769(6) 0.58007(5) 0.23069(7) 0.02506(13) Uani 1.00 1 d .
C(4) C 0.14829(6) 0.55013(5) 0.13042(8) 0.02716(15) Uani 1.00 1 d .
C(5) C 0.15468(5) 0.49823(5) 0.05323(7) 0.02497(13) Uani 1.00 1 d .
C(6) C 0.26058(5) 0.47716(4) 0.07649(6) 0.01997(11) Uani 1.00 1 d .
C(7) C 0.50970(5) 0.38679(4) 0.25782(6) 0.01926(10) Uani 1.00 1 d .
C(8) C 0.61551(7) 0.35230(4) 0.31092(9) 0.02591(14) Uani 1.00 1 d .
C(9) C 0.63387(8) 0.28675(5) 0.37081(10) 0.03044(16) Uani 1.00 1 d .
C(10) C 0.54628(9) 0.25415(5) 0.37709(11) 0.03273(17) Uani 1.00 1 d .
C(11) C 0.44122(8) 0.28698(6) 0.32310(12) 0.03617(19) Uani 1.00 1 d .
C(12) C 0.42285(6) 0.35304(5) 0.26471(9) 0.02774(14) Uani 1.00 1 d .
C(13) C 0.61781(5) 0.52003(4) 0.32235(6) 0.01734(9) Uani 1.00 1 d .
C(14) C 0.63547(5) 0.59089(3) 0.27341(6) 0.01690(9) Uani 1.00 1 d .
C(15) C 0.64272(5) 0.66108(4) 0.06749(6) 0.01992(10) Uani 1.00 1 d .
C(16) C 0.62546(6) 0.72311(4) 0.11751(9) 0.02498(12) Uani 1.00 1 d .
C(17) C 0.63487(8) 0.78881(4) 0.07183(11) 0.03427(17) Uani 1.00 1 d .
C(18) C 0.65830(11) 0.79336(5) -0.02585(11) 0.0404(2) Uani 1.00 1 d .
C(19) C 0.67528(12) 0.73201(6) -0.07648(10) 0.0400(2) Uani 1.00 1 d .
C(20) C 0.66876(9) 0.66665(5) -0.02873(8) 0.03021(16) Uani 1.00 1 d .
C(21) C 0.78602(4) 0.54272(4) 0.19487(6) 0.01686(9) Uani 1.00 1 d .
C(22) C 0.87535(5) 0.58973(4) 0.22485(8) 0.02207(11) Uani 1.00 1 d .
C(23) C 0.98803(6) 0.56576(5) 0.28885(9) 0.02888(15) Uani 1.00 1 d .
C(24) C 1.01320(6) 0.49536(6) 0.32462(9) 0.03229(17) Uani 1.00 1 d .
C(25) C 0.92537(6) 0.44814(5) 0.29566(9) 0.02796(14) Uani 1.00 1 d .
C(26) C 0.81264(5) 0.47170(4) 0.23061(7) 0.02023(10) Uani 1.00 1 d .
C(27) C 0.5000 0.35189(5) 0.0000 0.01997(15) Uani 1.00 2 d S
C(28) C 0.500000(10) 0.27290(6) 0.000000(10) 0.0343(2) Uani 1.00 2 d S
C(29) C 0.62715(6) 0.52262(5) 0.45350(7) 0.02542(13) Uani 1.00 1 d .
C(30) C 0.74328(6) 0.62794(4) 0.38009(7) 0.02341(12) Uani 1.00 1 d .
H(1) H 0.4220 0.5787 0.3246 0.026 Uiso 1.00 1 c R
H(2) H 0.2430 0.6156 0.2828 0.031 Uiso 1.00 1 c R
H(3) H 0.0761 0.5650 0.1145 0.033 Uiso 1.00 1 c R
H(4) H 0.0870 0.4774 -0.0149 0.029 Uiso 1.00 1 c R
H(5) H 0.2648 0.4424 0.0229 0.024 Uiso 1.00 1 c R
H(6) H 0.6753 0.3740 0.3060 0.031 Uiso 1.00 1 c R
H(7) H 0.7061 0.2643 0.4073 0.035 Uiso 1.00 1 c R
H(8) H 0.5586 0.2096 0.4183 0.036 Uiso 1.00 1 c R
H(9) H 0.3809 0.2643 0.3258 0.040 Uiso 1.00 1 c R
H(10) H 0.3506 0.3753 0.2294 0.031 Uiso 1.00 1 c R
H(11) H 0.6804 0.4916 0.3368 0.021 Uiso 1.00 1 c R
H(12) H 0.5718 0.6203 0.2511 0.020 Uiso 1.00 1 c R
H(13) H 0.6074 0.7205 0.1826 0.027 Uiso 1.00 1 c R
H(14) H 0.6253 0.8308 0.1078 0.034 Uiso 1.00 1 c R
H(15) H 0.6626 0.8383 -0.0580 0.041 Uiso 1.00 1 c R
H(16) H 0.6913 0.7348 -0.1432 0.045 Uiso 1.00 1 c R
H(17) H 0.6822 0.6249 -0.0621 0.036 Uiso 1.00 1 c R
H(18) H 0.8592 0.6382 0.2015 0.026 Uiso 1.00 1 c R
H(19) H 1.0479 0.5979 0.3080 0.034 Uiso 1.00 1 c R
H(20) H 1.0901 0.4795 0.3687 0.036 Uiso 1.00 1 c R
H(21) H 0.9422 0.3999 0.3202 0.032 Uiso 1.00 1 c R
H(22) H 0.7530 0.4391 0.2102 0.023 Uiso 1.00 1 c R
H(23) H 0.5664 0.2561 0.0029 0.040 Uiso 1.00 1 c R
H(24) H 0.4340 0.2561 -0.0760 0.039 Uiso 1.00 1 c R
H(25) H 0.4996 0.2561 0.0732 0.040 Uiso 1.00 1 c R
H(26) H 0.5906 0.4824 0.4624 0.030 Uiso 1.00 1 c R
H(27) H 0.7053 0.5228 0.5204 0.030 Uiso 1.00 1 c R
H(28) H 0.5914 0.5644 0.4588 0.030 Uiso 1.00 1 c R
H(29) H 0.7241 0.6567 0.4299 0.027 Uiso 1.00 1 c R
H(30) H 0.7748 0.6566 0.3424 0.028 Uiso 1.00 1 c R
H(31) H 0.7977 0.5934 0.4339 0.028 Uiso 1.00 1 c R

loop_
_atom_site_aniso_label
_atom_site_aniso_U_11
_atom_site_aniso_U_22
_atom_site_aniso_U_33
_atom_site_aniso_U_12
_atom_site_aniso_U_13
_atom_site_aniso_U_23
Ru(1) 0.009810(10) 0.01225(2) 0.01230(2) 0.0000 0.004680(10) 0.0000
P(1) 0.01239(4) 0.01648(7) 0.01391(5) -0.00022(3) 0.00636(4) 0.00135(4)
P(2) 0.01163(4) 0.01412(5) 0.01354(5) -0.00134(3) 0.00497(4) -0.00047(4)
P(3) 0.03459(15) 0.02016(12) 0.02900(14) 0.0000 0.01006(12) 0.0000
F(1) 0.0396(7) 0.0302(6) 0.0736(12) -0.0068(5) 0.0248(7) 0.0051(7)
F(2) 0.0308(6) 0.0621(11) 0.0539(9) -0.0084(6) 0.0148(6) -0.0141(8)
F(3) 0.0823(14) 0.0587(11) 0.0527(10) 0.0157(10) 0.0461(11) 0.0231(8)
F(4) 0.0852(15) 0.0370(8) 0.0744(14) 0.0317(9) 0.0488(12) 0.0171(8)
F(5) 0.0574(11) 0.0570(11) 0.0553(11) 0.0207(9) 0.0140(8) 0.0289(9)
F(6) 0.0656(12) 0.0627(12) 0.0500(9) 0.0082(10) 0.0373(9) -0.0061(8)
O(1) 0.01579(14) 0.01609(17) 0.02213(19) -0.00187(12) 0.00774(14) -0.00121(14)
C(1) 0.01340(16) 0.0208(2) 0.01645(19) 0.00013(13) 0.00775(15) 0.00143(15)
C(2) 0.01618(19) 0.0280(2) 0.0184(2) 0.00115(17) 0.00901(17) -0.00148(19)
C(3) 0.0189(2) 0.0367(3) 0.0212(2) 0.0046(2) 0.0116(2) -0.0008(2)
C(4) 0.0159(2) 0.0411(4) 0.0250(2) 0.0034(2) 0.0111(2) 0.0008(2)
C(5) 0.01386(16) 0.0346(4) 0.0236(2) -0.00158(18) 0.00784(17) -0.0003(2)
C(6) 0.01466(16) 0.0236(3) 0.0197(2) -0.00141(14) 0.00770(15) 0.00063(17)
C(7) 0.01885(19) 0.0185(2) 0.0187(2) 0.00055(15) 0.00857(17) 0.00484(17)
C(8) 0.0241(2) 0.0237(2) 0.0308(3) 0.0059(2) 0.0150(2) 0.0103(2)
C(9) 0.0288(3) 0.0251(3) 0.0341(3) 0.0070(2) 0.0141(2) 0.0117(2)
C(10) 0.0324(3) 0.0223(3) 0.0340(4) -0.0006(2) 0.0109(3) 0.0116(2)
C(11) 0.0261(3) 0.0288(3) 0.0434(4) -0.0039(2) 0.0111(3) 0.0166(3)
C(12) 0.0193(2) 0.0253(3) 0.0325(3) -0.00199(19) 0.0093(2) 0.0110(2)
C(13) 0.01391(16) 0.0226(2) 0.01332(18) -0.00051(15) 0.00565(14) -0.00013(16)
C(14) 0.01409(16) 0.0188(2) 0.01558(19) -0.00155(14) 0.00625(14) -0.00285(15)
C(15) 0.01868(19) 0.0158(2) 0.0181(2) -0.00356(15) 0.00461(17) 0.00057(16)
C(16) 0.0205(2) 0.0160(2) 0.0304(3) -0.00062(17) 0.0077(2) -0.0001(2)
C(17) 0.0294(3) 0.0154(2) 0.0400(4) -0.0034(2) 0.0057(3) 0.0021(2)
C(18) 0.0443(4) 0.0223(3) 0.0333(4) -0.0125(3) 0.0056(3) 0.0075(2)
C(19) 0.0559(6) 0.0301(4) 0.0260(3) -0.0183(4) 0.0158(3) 0.0034(3)
C(20) 0.0439(4) 0.0227(3) 0.0218(2) -0.0120(2) 0.0157(2) -0.0004(2)
C(21) 0.01226(15) 0.0199(2) 0.01666(19) -0.00143(13) 0.00636(14) -0.00123(16)
C(22) 0.01513(18) 0.0243(2) 0.0262(2) -0.00491(17) 0.01048(19) -0.0047(2)
C(23) 0.0143(2) 0.0357(3) 0.0340(3) -0.0053(2) 0.0107(2) -0.0078(3)
C(24) 0.01365(17) 0.0402(5) 0.0351(3) 0.0019(2) 0.0073(2) -0.0024(3)
C(25) 0.0168(2) 0.0307(3) 0.0295(3) 0.0055(2) 0.0074(2) 0.0039(2)
C(26) 0.01459(17) 0.0218(2) 0.0210(2) 0.00135(14) 0.00702(17) 0.00210(17)
C(27) 0.0198(2) 0.0132(2) 0.0240(3) 0.0000 0.0094(2) 0.0000
C(28) 0.0363(5) 0.0143(3) 0.0447(7) 0.0000 0.0160(5) 0.0000
C(29) 0.0207(2) 0.0396(3) 0.0140(2) -0.0010(2) 0.00768(18) -0.0002(2)
C(30) 0.0190(2) 0.0289(3) 0.0181(2) -0.0070(2) 0.00683(18) -0.0079(2)

loop_
_atom_type_symbol
_atom_type_description
_atom_type_scat_dispersion_real
_atom_type_scat_dispersion_imag
_atom_type_scat_source
C C 0.003 0.002
;
International Tables for Crystallography
(1992, Vol. C, Tables 4.2.6.8 and 6.1.1.4)
;
H H 0.000 0.000
;
International Tables for Crystallography
(1992, Vol. C, Table 6.1.1.4)
;
O O 0.011 0.006
;
International Tables for Crystallography
(1992, Vol. C, Tables 4.2.6.8 and 6.1.1.4)
;
F F 0.017 0.010
;
International Tables for Crystallography
(1992, Vol. C, Tables 4.2.6.8 and 6.1.1.4)
;
P P 0.102 0.094
;
International Tables for Crystallography
(1992, Vol. C, Tables 4.2.6.8 and 6.1.1.4)
;
Ru Ru -1.259 0.836
;
International Tables for Crystallography
(1992, Vol. C, Tables 4.2.6.8 and 6.1.1.4)
;

loop_
_geom_angle_atom_site_label_1
_geom_angle_atom_site_label_2
_geom_angle_atom_site_label_3
_geom_angle
_geom_angle_publ_flag
_geom_angle_site_symmetry_1
_geom_angle_site_symmetry_3
P(1) Ru(1) P(1) 169.638(11) yes . 2_655
P(1) Ru(1) P(2) 82.642(5) yes . .
P(1) Ru(1) P(2) 104.627(6) yes . 2_655
P(1) Ru(1) O(1) 84.472(18) yes . .
P(1) Ru(1) O(1) 86.532(18) yes . 2_655
P(1) Ru(1) P(2) 104.627(6) yes 2_655 .
P(1) Ru(1) P(2) 82.642(5) yes 2_655 2_655
P(1) Ru(1) O(1) 86.532(18) yes 2_655 .
P(1) Ru(1) O(1) 84.472(18) yes 2_655 2_655
P(2) Ru(1) P(2) 92.884(8) yes . 2_655
P(2) Ru(1) O(1) 160.289(13) yes . .
P(2) Ru(1) O(1) 104.791(12) yes . 2_655
P(2) Ru(1) O(1) 104.791(12) yes 2_655 .
P(2) Ru(1) O(1) 160.289(13) yes 2_655 2_655
O(1) Ru(1) O(1) 59.472(18) yes . 2_655
Ru(1) P(1) C(1) 116.41(2) yes . .
Ru(1) P(1) C(7) 117.33(2) yes . .
Ru(1) P(1) C(13) 108.14(2) yes . .
C(1) P(1) C(7) 102.66(3) yes . .
C(1) P(1) C(13) 111.09(3) yes . .
C(7) P(1) C(13) 100.00(2) yes . .
Ru(1) P(2) C(14) 109.79(2) yes . .
Ru(1) P(2) C(15) 124.898(16) yes . .
Ru(1) P(2) C(21) 114.99(2) yes . .
C(14) P(2) C(15) 102.27(3) yes . .
C(14) P(2) C(21) 99.85(2) yes . .
C(15) P(2) C(21) 101.64(3) yes . .
F(1) P(3) F(1) 75.43(10) yes . 2_556
F(1) P(3) F(2) 48.08(11) yes . .
F(1) P(3) F(2) 89.06(10) yes . 2_556
F(1) P(3) F(3) 50.03(12) yes . .
F(1) P(3) F(3) 92.20(14) yes . 2_556
F(1) P(3) F(4) 109.89(13) yes . .
F(1) P(3) F(4) 173.33(16) yes . 2_556
F(1) P(3) F(5) 87.31(11) yes . .
F(1) P(3) F(5) 137.52(11) yes . 2_556
F(1) P(3) F(6) 85.87(13) yes . .
F(1) P(3) F(6) 130.35(12) yes . 2_556
F(1) P(3) F(2) 89.06(10) yes 2_556 .
F(1) P(3) F(2) 48.08(11) yes 2_556 2_556
F(1) P(3) F(3) 92.20(14) yes 2_556 .
F(1) P(3) F(3) 50.03(12) yes 2_556 2_556
F(1) P(3) F(4) 173.33(16) yes 2_556 .
F(1) P(3) F(4) 109.89(13) yes 2_556 2_556
F(1) P(3) F(5) 137.52(11) yes 2_556 .
F(1) P(3) F(5) 87.31(11) yes 2_556 2_556
F(1) P(3) F(6) 130.35(12) yes 2_556 .
F(1) P(3) F(6) 85.87(13) yes 2_556 2_556
F(2) P(3) F(2) 128.73(11) yes . 2_556
F(2) P(3) F(3) 94.32(12) yes . .
F(2) P(3) F(3) 66.06(13) yes . 2_556
F(2) P(3) F(4) 91.72(11) yes . .
F(2) P(3) F(4) 134.37(12) yes . 2_556
F(2) P(3) F(5) 52.28(11) yes . .
F(2) P(3) F(5) 171.68(15) yes . 2_556
F(2) P(3) F(6) 111.70(12) yes . .
F(2) P(3) F(6) 86.85(12) yes . 2_556
F(2) P(3) F(3) 66.06(13) yes 2_556 .
F(2) P(3) F(3) 94.32(12) yes 2_556 2_556
F(2) P(3) F(4) 134.37(12) yes 2_556 .
F(2) P(3) F(4) 91.72(11) yes 2_556 2_556
F(2) P(3) F(5) 171.68(15) yes 2_556 .
F(2) P(3) F(5) 52.28(11) yes 2_556 2_556
F(2) P(3) F(6) 86.85(12) yes 2_556 .
F(2) P(3) F(6) 111.70(12) yes 2_556 2_556
F(3) P(3) F(3) 135.11(13) yes . 2_556
F(3) P(3) F(4) 94.35(16) yes . .
F(3) P(3) F(4) 124.58(14) yes . 2_556
F(3) P(3) F(5) 106.01(15) yes . .
F(3) P(3) F(5) 93.29(13) yes . 2_556
F(3) P(3) F(6) 43.82(12) yes . .
F(3) P(3) F(6) 177.73(13) yes . 2_556
F(3) P(3) F(4) 124.58(14) yes 2_556 .
F(3) P(3) F(4) 94.35(16) yes 2_556 2_556
F(3) P(3) F(5) 93.29(13) yes 2_556 .
F(3) P(3) F(5) 106.01(15) yes 2_556 2_556
F(3) P(3) F(6) 177.73(13) yes 2_556 .
F(3) P(3) F(6) 43.82(12) yes 2_556 2_556
F(4) P(3) F(4) 65.13(15) yes . 2_556
F(4) P(3) F(5) 41.08(12) yes . .
F(4) P(3) F(5) 91.04(12) yes . 2_556
F(4) P(3) F(6) 55.23(14) yes . .
F(4) P(3) F(6) 87.55(16) yes . 2_556
F(4) P(3) F(5) 91.04(12) yes 2_556 .
F(4) P(3) F(5) 41.08(12) yes 2_556 2_556
F(4) P(3) F(6) 87.55(16) yes 2_556 .
F(4) P(3) F(6) 55.23(14) yes 2_556 2_556
F(5) P(3) F(5) 128.24(12) yes . 2_556
F(5) P(3) F(6) 85.43(13) yes . .
F(5) P(3) F(6) 76.24(14) yes . 2_556
F(5) P(3) F(6) 76.24(14) yes 2_556 .
F(5) P(3) F(6) 85.43(13) yes 2_556 2_556
F(6) P(3) F(6) 137.35(12) yes . 2_556
P(3) F(1) F(2) 63.70(12) yes . .
P(3) F(1) F(3) 59.30(14) yes . .
F(2) F(1) F(3) 117.11(19) yes . .
P(3) F(2) F(1) 68.22(10) yes . .
P(3) F(2) F(3) 54.43(9) yes . 2_556
P(3) F(2) F(5) 65.17(11) yes . .
F(1) F(2) F(3) 97.34(15) yes . 2_556
F(1) F(2) F(5) 111.2(2) yes . .
F(3) F(2) F(5) 93.89(18) yes 2_556 .
P(3) F(3) F(1) 70.67(17) yes . .
P(3) F(3) F(2) 59.51(14) yes . 2_556
P(3) F(3) F(6) 76.5(2) yes . .
F(1) F(3) F(2) 96.6(2) yes . 2_556
F(1) F(3) F(6) 126.8(2) yes . .
F(2) F(3) F(6) 101.3(2) yes 2_556 .
P(3) F(4) F(4) 57.44(12) yes . 2_556
P(3) F(4) F(5) 72.67(17) yes . .
P(3) F(4) F(6) 66.78(14) yes . .
F(4) F(4) F(5) 107.0(3) yes 2_556 .
F(4) F(4) F(6) 89.59(18) yes 2_556 .
F(5) F(4) F(6) 116.9(2) yes . .
P(3) F(5) F(2) 62.55(11) yes . .
P(3) F(5) F(4) 66.25(15) yes . .
F(2) F(5) F(4) 125.6(2) yes . .
P(3) F(6) F(3) 59.7(2) yes . .
P(3) F(6) F(4) 57.99(15) yes . .
F(3) F(6) F(4) 111.1(2) yes . .
Ru(1) O(1) C(27) 91.40(4) yes . .
P(1) C(1) C(2) 125.87(4) yes . .
P(1) C(1) C(6) 114.83(6) yes . .
C(2) C(1) C(6) 119.19(6) yes . .
C(1) C(2) C(3) 119.81(5) yes . .
C(2) C(3) C(4) 120.53(8) yes . .
C(3) C(4) C(5) 119.97(7) yes . .
C(4) C(5) C(6) 119.65(5) yes . .
C(1) C(6) C(5) 120.85(7) yes . .
P(1) C(7) C(8) 119.70(6) yes . .
P(1) C(7) C(12) 122.01(5) yes . .
C(8) C(7) C(12) 118.22(7) yes . .
C(7) C(8) C(9) 120.92(9) yes . .
C(8) C(9) C(10) 119.93(8) yes . .
C(9) C(10) C(11) 119.64(9) yes . .
C(10) C(11) C(12) 120.68(11) yes . .
C(7) C(12) C(11) 120.59(7) yes . .
P(1) C(13) C(14) 108.65(3) yes . .
P(1) C(13) C(29) 117.23(5) yes . .
C(14) C(13) C(29) 115.63(6) yes . .
P(2) C(14) C(13) 107.47(4) yes . .
P(2) C(14) C(30) 114.36(6) yes . .
C(13) C(14) C(30) 110.32(4) yes . .
P(2) C(15) C(16) 124.02(7) yes . .
P(2) C(15) C(20) 117.30(6) yes . .
C(16) C(15) C(20) 118.66(8) yes . .
C(15) C(16) C(17) 119.98(10) yes . .
C(16) C(17) C(18) 120.61(9) yes . .
C(17) C(18) C(19) 119.84(10) yes . .
C(18) C(19) C(20) 119.54(14) yes . .
C(15) C(20) C(19) 121.33(10) yes . .
P(2) C(21) C(22) 122.49(5) yes . .
P(2) C(21) C(26) 118.84(4) yes . .
C(22) C(21) C(26) 118.47(5) yes . .
C(21) C(22) C(23) 120.33(7) yes . .
C(22) C(23) C(24) 120.56(7) yes . .
C(23) C(24) C(25) 119.71(7) yes . .
C(24) C(25) C(26) 119.92(8) yes . .
C(21) C(26) C(25) 121.01(6) yes . .
O(1) C(27) O(1) 117.73(8) yes . 2_655
O(1) C(27) C(28) 121.13(4) yes . .
O(1) C(27) C(28) 121.13(4) yes 2_655 .
C(1) C(2) H(1) 120.1 no . .
C(3) C(2) H(1) 120.1 no . .
C(2) C(3) H(2) 119.7 no . .
C(4) C(3) H(2) 119.7 no . .
C(3) C(4) H(3) 120.0 no . .
C(5) C(4) H(3) 120.0 no . .
C(4) C(5) H(4) 120.2 no . .
C(6) C(5) H(4) 120.2 no . .
C(1) C(6) H(5) 119.6 no . .
C(5) C(6) H(5) 119.6 no . .
C(7) C(8) H(6) 119.5 no . .
C(9) C(8) H(6) 119.6 no . .
C(8) C(9) H(7) 120.0 no . .
C(10) C(9) H(7) 120.0 no . .
C(9) C(10) H(8) 120.2 no . .
C(11) C(10) H(8) 120.1 no . .
C(10) C(11) H(9) 119.7 no . .
C(12) C(11) H(9) 119.6 no . .
C(7) C(12) H(10) 119.7 no . .
C(11) C(12) H(10) 119.7 no . .
P(1) C(13) H(11) 104.6 no . .
C(14) C(13) H(11) 104.6 no . .
C(29) C(13) H(11) 104.6 no . .
P(2) C(14) H(12) 108.2 no . .
C(13) C(14) H(12) 108.2 no . .
C(30) C(14) H(12) 108.2 no . .
C(15) C(16) H(13) 120.0 no . .
C(17) C(16) H(13) 120.0 no . .
C(16) C(17) H(14) 119.7 no . .
C(18) C(17) H(14) 119.7 no . .
C(17) C(18) H(15) 120.1 no . .
C(19) C(18) H(15) 120.1 no . .
C(18) C(19) H(16) 120.2 no . .
C(20) C(19) H(16) 120.2 no . .
C(15) C(20) H(17) 119.3 no . .
C(19) C(20) H(17) 119.3 no . .
C(21) C(22) H(18) 119.8 no . .
C(23) C(22) H(18) 119.8 no . .
C(22) C(23) H(19) 119.7 no . .
C(24) C(23) H(19) 119.7 no . .
C(23) C(24) H(20) 120.1 no . .
C(25) C(24) H(20) 120.2 no . .
C(24) C(25) H(21) 120.0 no . .
C(26) C(25) H(21) 120.1 no . .
C(21) C(26) H(22) 119.5 no . .
C(25) C(26) H(22) 119.5 no . .
C(27) C(28) H(23) 109.5 no . .
C(27) C(28) H(23) 109.5 no . 2_655
C(27) C(28) H(24) 109.5 no . .
C(27) C(28) H(24) 109.5 no . 2_655
C(27) C(28) H(25) 109.5 no . .
C(27) C(28) H(25) 109.5 no . 2_655
H(23) C(28) H(23) 141.1 no . 2_655
H(23) C(28) H(24) 109.5 no . .
H(23) C(28) H(24) 56.2 no . 2_655
H(23) C(28) H(25) 109.5 no . .
H(23) C(28) H(25) 56.2 no . 2_655
H(23) C(28) H(24) 56.2 no 2_655 .
H(23) C(28) H(24) 109.5 no 2_655 2_655
H(23) C(28) H(25) 56.2 no 2_655 .
H(23) C(28) H(25) 109.5 no 2_655 2_655
H(24) C(28) H(24) 141.1 no . 2_655
H(24) C(28) H(25) 109.5 no . .
H(24) C(28) H(25) 56.3 no . 2_655
H(24) C(28) H(25) 56.3 no 2_655 .
H(24) C(28) H(25) 109.5 no 2_655 2_655
H(25) C(28) H(25) 141.1 no . 2_655
C(13) C(29) H(26) 109.5 no . .
C(13) C(29) H(27) 109.5 no . .
C(13) C(29) H(28) 109.5 no . .
H(26) C(29) H(27) 109.5 no . .
H(26) C(29) H(28) 109.5 no . .
H(27) C(29) H(28) 109.5 no . .
C(14) C(30) H(29) 109.5 no . .
C(14) C(30) H(30) 109.5 no . .
C(14) C(30) H(31) 109.5 no . .
H(29) C(30) H(30) 109.5 no . .
H(29) C(30) H(31) 109.5 no . .
H(30) C(30) H(31) 109.5 no . .

loop_
_geom_bond_atom_site_label_1
_geom_bond_atom_site_label_2
_geom_bond_distance
_geom_bond_publ_flag
_geom_bond_site_symmetry_2
Ru(1) P(1) 2.38281(14) yes .
Ru(1) P(1) 2.38281(14) yes 2_655
Ru(1) P(2) 2.32637(19) yes .
Ru(1) P(2) 2.32637(19) yes 2_655
Ru(1) O(1) 2.1937(5) yes .
Ru(1) O(1) 2.1937(5) yes 2_655
P(1) C(1) 1.8175(7) yes .
P(1) C(7) 1.8407(7) yes .
P(1) C(13) 1.8406(5) yes .
P(2) C(14) 1.8814(8) yes .
P(2) C(15) 1.8290(7) yes .
P(2) C(21) 1.8426(5) yes .
P(3) F(1) 1.639(2) yes .
P(3) F(1) 1.639(2) yes 2_556
P(3) F(2) 1.5821(16) yes .
P(3) F(2) 1.5821(16) yes 2_556
P(3) F(3) 1.493(3) yes .
P(3) F(3) 1.493(3) yes 2_556
P(3) F(4) 1.551(2) yes .
P(3) F(4) 1.551(2) yes 2_556
P(3) F(5) 1.618(2) yes .
P(3) F(5) 1.618(2) yes 2_556
P(3) F(6) 1.681(3) yes .
P(3) F(6) 1.681(3) yes 2_556
F(1) F(2) 1.313(3) yes .
F(1) F(3) 1.331(2) yes .
F(2) F(3) 1.678(3) yes 2_556
F(2) F(5) 1.410(3) yes .
F(3) F(6) 1.197(3) yes .
F(4) F(4) 1.670(4) yes 2_556
F(4) F(5) 1.114(3) yes .
F(4) F(6) 1.503(3) yes .
O(1) C(27) 1.2712(6) yes .
C(1) C(2) 1.3977(11) yes .
C(1) C(6) 1.4032(7) yes .
C(2) C(3) 1.3970(11) yes .
C(3) C(4) 1.3907(9) yes .
C(4) C(5) 1.3946(13) yes .
C(5) C(6) 1.3890(10) yes .
C(7) C(8) 1.4057(10) yes .
C(7) C(12) 1.3957(12) yes .
C(8) C(9) 1.3931(12) yes .
C(9) C(10) 1.3912(18) yes .
C(10) C(11) 1.3824(14) yes .
C(11) C(12) 1.3939(15) yes .
C(13) C(14) 1.5372(10) yes .
C(13) C(29) 1.5377(12) yes .
C(14) C(30) 1.5368(8) yes .
C(15) C(16) 1.3988(12) yes .
C(15) C(20) 1.3997(15) yes .
C(16) C(17) 1.3951(12) yes .
C(17) C(18) 1.391(2) yes .
C(18) C(19) 1.3904(18) yes .
C(19) C(20) 1.3891(16) yes .
C(21) C(22) 1.4013(9) yes .
C(21) C(26) 1.4001(10) yes .
C(22) C(23) 1.3964(9) yes .
C(23) C(24) 1.3871(14) yes .
C(24) C(25) 1.3910(13) yes .
C(25) C(26) 1.3943(9) yes .
C(27) C(28) 1.4936(14) yes .
C(2) H(1) 0.950 no .
C(3) H(2) 0.950 no .
C(4) H(3) 0.950 no .
C(5) H(4) 0.950 no .
C(6) H(5) 0.950 no .
C(8) H(6) 0.950 no .
C(9) H(7) 0.950 no .
C(10) H(8) 0.950 no .
C(11) H(9) 0.950 no .
C(12) H(10) 0.950 no .
C(13) H(11) 0.950 no .
C(14) H(12) 0.950 no .
C(16) H(13) 0.950 no .
C(17) H(14) 0.950 no .
C(18) H(15) 0.950 no .
C(19) H(16) 0.950 no .
C(20) H(17) 0.950 no .
C(22) H(18) 0.950 no .
C(23) H(19) 0.950 no .
C(24) H(20) 0.950 no .
C(25) H(21) 0.950 no .
C(26) H(22) 0.950 no .
C(28) H(23) 0.950 no .
C(28) H(23) 0.950 no 2_655
C(28) H(24) 0.950 no .
C(28) H(24) 0.950 no 2_655
C(28) H(25) 0.950 no .
C(28) H(25) 0.950 no 2_655
C(29) H(26) 0.950 no .
C(29) H(27) 0.950 no .
C(29) H(28) 0.950 no .
C(30) H(29) 0.950 no .
C(30) H(30) 0.950 no .
C(30) H(31) 0.950 no .

loop_
_geom_contact_atom_site_label_1
_geom_contact_atom_site_label_2
_geom_contact_distance
_geom_contact_site_symmetry_2
Ru(1) C(1) 3.5824(8) .
Ru(1) C(1) 3.5824(8) 2_655
Ru(1) C(13) 3.4346(6) .
Ru(1) C(13) 3.4346(6) 2_655
Ru(1) C(14) 3.4520(6) .
Ru(1) C(14) 3.4520(6) 2_655
Ru(1) C(21) 3.5254(4) .
Ru(1) C(21) 3.5254(4) 2_655
Ru(1) C(27) 2.5621(9) .
P(1) P(2) 3.1097(2) .
P(1) O(1) 3.0795(5) .
P(1) O(1) 3.1397(6) 2_655
P(1) C(2) 2.8694(8) .
P(1) C(6) 2.7229(6) .
P(1) C(8) 2.8157(7) .
P(1) C(12) 2.8389(10) .
P(1) C(14) 2.7497(5) .
P(1) C(27) 3.3376(6) .
P(1) C(29) 2.8884(7) .
P(2) P(1) 3.1097(2) .
P(2) P(2) 3.37173(13) 2_655
P(2) O(1) 3.5819(5) 2_655
P(2) C(13) 2.7640(8) .
P(2) C(16) 2.8574(7) .
P(2) C(20) 2.7663(11) .
P(2) C(22) 2.8517(6) .
P(2) C(26) 2.8007(6) .
P(2) C(30) 2.8787(7) .
F(1) F(1) 2.005(3) 2_556
F(1) F(2) 2.259(2) 2_556
F(1) F(3) 2.259(4) 2_556
F(1) F(4) 2.612(2) .
F(1) F(4) 3.185(3) 2_556
F(1) F(5) 2.248(3) .
F(1) F(5) 3.036(2) 2_556
F(1) F(6) 2.262(3) .
F(1) F(6) 3.013(3) 2_556
F(1) C(9) 3.499(2) 2_656
F(1) C(25) 3.4015(19) 1_455
F(1) C(25) 3.483(2) 2_656
F(2) F(1) 2.259(2) 2_556
F(2) F(2) 2.853(2) 2_556
F(2) F(3) 2.256(3) .
F(2) F(4) 2.249(3) .
F(2) F(4) 2.888(2) 2_556
F(2) F(5) 3.192(2) 2_556
F(2) F(6) 2.701(3) .
F(2) F(6) 2.244(3) 2_556
F(2) C(9) 3.450(2) 2_656
F(2) C(19) 3.507(2) 3_446
F(2) C(25) 3.411(2) 2_656
F(3) F(1) 2.259(4) 2_556
F(3) F(2) 2.256(3) .
F(3) F(3) 2.760(4) 2_556
F(3) F(4) 2.234(3) .
F(3) F(4) 2.696(4) 2_556
F(3) F(5) 2.486(3) .
F(3) F(5) 2.264(4) 2_556
F(3) F(6) 3.174(4) 2_556
F(3) C(19) 3.516(2) 4_545
F(3) C(25) 3.460(2) 1_455
F(4) F(1) 2.612(2) .
F(4) F(1) 3.185(3) 2_556
F(4) F(2) 2.249(3) .
F(4) F(2) 2.888(2) 2_556
F(4) F(3) 2.234(3) .
F(4) F(3) 2.696(4) 2_556
F(4) F(5) 2.262(3) 2_556
F(4) F(6) 2.239(5) 2_556
F(4) C(2) 3.308(2) 4_546
F(4) C(3) 3.355(2) 4_546
F(4) C(29) 3.251(2) 3_445
F(5) F(1) 2.248(3) .
F(5) F(1) 3.036(2) 2_556
F(5) F(2) 3.192(2) 2_556
F(5) F(3) 2.486(3) .
F(5) F(3) 2.264(4) 2_556
F(5) F(4) 2.262(3) 2_556
F(5) F(5) 2.912(2) 2_556
F(5) F(6) 2.239(3) .
F(5) F(6) 2.037(4) 2_556
F(5) C(2) 3.258(2) 4_546
F(5) C(3) 3.093(2) 4_546
F(5) C(9) 3.563(3) 2_656
F(5) C(19) 3.572(3) 3_446
F(6) F(1) 2.262(3) .
F(6) F(1) 3.013(3) 2_556
F(6) F(2) 2.701(3) .
F(6) F(2) 2.244(3) 2_556
F(6) F(3) 3.174(4) 2_556
F(6) F(4) 2.239(5) 2_556
F(6) F(5) 2.239(3) .
F(6) F(5) 2.037(4) 2_556
F(6) F(6) 3.133(4) 2_556
F(6) C(14) 3.465(3) 3_445
F(6) C(19) 3.359(2) 4_545
F(6) C(30) 3.465(3) 3_445
O(1) P(1) 3.0795(5) .
O(1) P(1) 3.1397(6) 2_655
O(1) P(2) 3.5819(5) 2_655
O(1) O(1) 2.1762(6) 2_655
O(1) C(7) 3.3077(9) .
O(1) C(7) 3.2214(11) 2_655
O(1) C(8) 3.0374(13) 2_655
O(1) C(26) 3.0865(7) 2_655
O(1) C(28) 2.4104(11) .
C(1) Ru(1) 3.5824(8) .
C(1) C(3) 2.4179(12) .
C(1) C(4) 2.7983(11) .
C(1) C(5) 2.4283(8) .
C(1) C(7) 2.8562(9) .
C(1) C(12) 3.0533(11) .
C(1) C(13) 3.0164(8) .
C(1) C(20) 3.4443(12) 2_655
C(1) C(29) 3.4458(7) .
C(2) P(1) 2.8694(8) .
C(2) F(4) 3.308(2) 4_556
C(2) F(5) 3.258(2) 4_556
C(2) C(4) 2.4206(9) .
C(2) C(5) 2.7971(8) .
C(2) C(6) 2.4156(9) .
C(2) C(13) 3.3506(10) .
C(2) C(20) 3.3204(13) 2_655
C(2) C(29) 3.2976(8) .
C(2) C(29) 3.4914(13) 2_656
C(3) F(4) 3.355(2) 4_556
C(3) F(5) 3.093(2) 4_556
C(3) C(1) 2.4179(12) .
C(3) C(5) 2.4118(11) .
C(3) C(6) 2.7764(12) .
C(3) C(29) 3.4698(11) 2_656
C(4) C(1) 2.7983(11) .
C(4) C(2) 2.4206(9) .
C(4) C(6) 2.4063(13) .
C(5) C(1) 2.4283(8) .
C(5) C(2) 2.7971(8) .
C(5) C(3) 2.4118(11) .
C(6) P(1) 2.7229(6) .
C(6) C(2) 2.4156(9) .
C(6) C(3) 2.7764(12) .
C(6) C(4) 2.4063(13) .
C(6) C(7) 3.4082(8) .
C(6) C(12) 3.2238(10) .
C(6) C(21) 3.2690(10) 2_655
C(6) C(26) 3.3333(11) 2_655
C(7) O(1) 3.3077(9) .
C(7) O(1) 3.2214(11) 2_655
C(7) C(1) 2.8562(9) .
C(7) C(6) 3.4082(8) .
C(7) C(9) 2.4350(11) .
C(7) C(10) 2.8096(12) .
C(7) C(11) 2.4230(15) .
C(7) C(13) 2.8200(10) .
C(7) C(27) 3.1481(8) .
C(7) C(29) 3.2961(10) .
C(8) P(1) 2.8157(7) .
C(8) O(1) 3.0374(13) 2_655
C(8) C(10) 2.4104(15) .
C(8) C(11) 2.7700(17) .
C(8) C(12) 2.4040(13) .
C(8) C(13) 3.1740(10) .
C(8) C(27) 3.2556(10) .
C(8) C(28) 3.5851(10) .
C(9) F(1) 3.499(2) 2_656
C(9) F(2) 3.450(2) 2_656
C(9) F(5) 3.563(3) 2_656
C(9) C(7) 2.4350(11) .
C(9) C(11) 2.3976(16) .
C(9) C(12) 2.7817(12) .
C(10) C(7) 2.8096(12) .
C(10) C(8) 2.4104(15) .
C(10) C(12) 2.4125(12) .
C(11) C(7) 2.4230(15) .
C(11) C(8) 2.7700(17) .
C(11) C(9) 2.3976(16) .
C(12) P(1) 2.8389(10) .
C(12) C(1) 3.0533(11) .
C(12) C(6) 3.2238(10) .
C(12) C(8) 2.4040(13) .
C(12) C(9) 2.7817(12) .
C(12) C(10) 2.4125(12) .
C(12) C(17) 3.5973(11) 3_445
C(13) Ru(1) 3.4346(6) .
C(13) P(2) 2.7640(8) .
C(13) C(1) 3.0164(8) .
C(13) C(2) 3.3506(10) .
C(13) C(7) 2.8200(10) .
C(13) C(8) 3.1740(10) .
C(13) C(21) 3.4257(11) .
C(13) C(26) 3.5244(12) .
C(13) C(30) 2.5230(10) .
C(14) Ru(1) 3.4520(6) .
C(14) P(1) 2.7497(5) .
C(14) F(6) 3.465(3) 3_555
C(14) C(15) 2.8893(11) .
C(14) C(16) 3.1006(11) .
C(14) C(21) 2.8497(11) .
C(14) C(26) 3.5539(11) .
C(14) C(29) 2.6024(12) .
C(15) C(14) 2.8893(11) .
C(15) C(15) 3.3702(8) 2_655
C(15) C(16) 3.3700(8) 2_655
C(15) C(17) 2.4194(10) .
C(15) C(18) 2.8027(13) .
C(15) C(19) 2.4312(17) .
C(15) C(21) 2.8461(9) .
C(15) C(22) 3.0513(8) .
C(15) C(30) 3.3652(10) .
C(16) P(2) 2.8574(7) .
C(16) C(14) 3.1006(11) .
C(16) C(15) 3.3700(8) 2_655
C(16) C(16) 3.1250(8) 2_655
C(16) C(17) 3.3223(10) 2_655
C(16) C(18) 2.4202(18) .
C(16) C(19) 2.793(2) .
C(16) C(20) 2.4070(16) .
C(16) C(30) 3.2692(11) .
C(17) C(12) 3.5973(11) 3_555
C(17) C(15) 2.4194(10) .
C(17) C(16) 3.3223(10) 2_655
C(17) C(17) 3.1669(13) 2_655
C(17) C(19) 2.407(2) .
C(17) C(20) 2.7674(14) .
C(18) C(15) 2.8027(13) .
C(18) C(16) 2.4202(18) .
C(18) C(20) 2.4016(13) .
C(19) F(2) 3.507(2) 3_554
C(19) F(3) 3.516(2) 4_555
C(19) F(5) 3.572(3) 3_554
C(19) F(6) 3.359(2) 4_555
C(19) C(15) 2.4312(17) .
C(19) C(16) 2.793(2) .
C(19) C(17) 2.407(2) .
C(20) P(2) 2.7663(11) .
C(20) C(1) 3.4443(12) 2_655
C(20) C(2) 3.3204(13) 2_655
C(20) C(16) 2.4070(16) .
C(20) C(17) 2.7674(14) .
C(20) C(18) 2.4016(13) .
C(20) C(21) 3.3052(11) .
C(20) C(22) 3.2481(10) .
C(21) Ru(1) 3.5254(4) .
C(21) C(6) 3.2690(10) 2_655
C(21) C(13) 3.4257(11) .
C(21) C(14) 2.8497(11) .
C(21) C(15) 2.8461(9) .
C(21) C(20) 3.3052(11) .
C(21) C(23) 2.4270(9) .
C(21) C(24) 2.8094(9) .
C(21) C(25) 2.4322(10) .
C(21) C(30) 3.0731(12) .
C(22) P(2) 2.8517(6) .
C(22) C(15) 3.0513(8) .
C(22) C(20) 3.2481(10) .
C(22) C(24) 2.4173(11) .
C(22) C(25) 2.7865(11) .
C(22) C(26) 2.4071(10) .
C(22) C(30) 3.3199(14) .
C(23) C(21) 2.4270(9) .
C(23) C(25) 2.4025(13) .
C(23) C(26) 2.7740(11) .
C(24) C(21) 2.8094(9) .
C(24) C(22) 2.4173(11) .
C(24) C(26) 2.4112(10) .
C(25) F(1) 3.4015(19) 1_655
C(25) F(1) 3.483(2) 2_656
C(25) F(2) 3.411(2) 2_656
C(25) F(3) 3.460(2) 1_655
C(25) C(21) 2.4322(10) .
C(25) C(22) 2.7865(11) .
C(25) C(23) 2.4025(13) .
C(26) P(2) 2.8007(6) .
C(26) O(1) 3.0865(7) 2_655
C(26) C(6) 3.3333(11) 2_655
C(26) C(13) 3.5244(12) .
C(26) C(14) 3.5539(11) .
C(26) C(22) 2.4071(10) .
C(26) C(23) 2.7740(11) .
C(26) C(24) 2.4112(10) .
C(27) Ru(1) 2.5621(9) .
C(27) P(1) 3.3376(6) .
C(27) P(1) 3.3376(6) 2_655
C(27) C(7) 3.1481(8) .
C(27) C(7) 3.1481(8) 2_655
C(27) C(8) 3.2556(10) .
C(27) C(8) 3.2556(10) 2_655
C(28) O(1) 2.4104(11) .
C(28) O(1) 2.4104(11) 2_655
C(28) C(8) 3.5851(10) .
C(28) C(8) 3.5851(10) 2_655
C(29) P(1) 2.8884(7) .
C(29) F(4) 3.251(2) 3_555
C(29) C(1) 3.4458(7) .
C(29) C(2) 3.2976(8) .
C(29) C(2) 3.4914(13) 2_656
C(29) C(3) 3.4698(11) 2_656
C(29) C(7) 3.2961(10) .
C(29) C(14) 2.6024(12) .
C(29) C(30) 2.9703(13) .
C(30) P(2) 2.8787(7) .
C(30) F(6) 3.465(3) 3_555
C(30) C(13) 2.5230(10) .
C(30) C(15) 3.3652(10) .
C(30) C(16) 3.2692(11) .
C(30) C(21) 3.0731(12) .
C(30) C(22) 3.3199(14) .
C(30) C(29) 2.9703(13) .
Ru(1) H(5) 3.497 .
Ru(1) H(5) 3.497 2_655
Ru(1) H(11) 3.516 .
Ru(1) H(11) 3.516 2_655
Ru(1) H(22) 3.189 .
Ru(1) H(22) 3.189 2_655
P(1) H(1) 3.011 .
P(1) H(5) 2.762 .
P(1) H(6) 2.892 .
P(1) H(10) 2.936 .
P(1) H(11) 2.274 .
P(1) H(12) 2.891 .
P(1) H(17) 3.487 2_655
P(1) H(22) 3.539 .
P(1) H(26) 2.866 .
P(1) H(28) 3.279 .
P(2) H(11) 2.802 .
P(2) H(12) 2.357 .
P(2) H(13) 2.980 .
P(2) H(17) 2.819 .
P(2) H(18) 2.957 .
P(2) H(22) 2.869 .
P(2) H(30) 2.827 .
P(2) H(31) 3.264 .
P(3) H(7) 3.597 1_455
P(3) H(7) 3.597 2_656
P(3) H(21) 3.456 1_455
P(3) H(21) 3.456 2_656
F(1) H(6) 3.158 2_656
F(1) H(7) 2.786 2_656
F(1) H(20) 3.576 1_455
F(1) H(21) 2.585 1_455
F(1) H(21) 2.759 2_656
F(2) H(6) 3.106 2_656
F(2) H(7) 2.720 2_656
F(2) H(16) 2.700 3_446
F(2) H(21) 2.558 2_656
F(2) H(22) 3.540 2_656
F(3) H(7) 3.255 2_656
F(3) H(16) 3.050 4_545
F(3) H(21) 2.518 1_455
F(3) H(29) 3.498 3_445
F(4) H(1) 2.840 3_445
F(4) H(1) 2.655 4_546
F(4) H(2) 2.749 4_546
F(4) H(7) 3.198 2_656
F(4) H(12) 3.441 3_445
F(4) H(27) 3.486 3_445
F(4) H(28) 2.338 3_445
F(4) H(28) 3.190 4_546
F(4) H(29) 2.883 3_445
F(5) H(1) 2.781 4_546
F(5) H(2) 2.437 4_546
F(5) H(7) 2.690 2_656
F(5) H(16) 2.733 3_446
F(5) H(28) 3.190 3_445
F(5) H(29) 3.299 3_445
F(6) H(1) 2.851 3_445
F(6) H(7) 3.319 2_656
F(6) H(12) 2.749 3_445
F(6) H(13) 3.255 3_445
F(6) H(16) 2.950 4_545
F(6) H(28) 2.972 3_445
F(6) H(29) 2.733 3_445
O(1) H(5) 2.797 .
O(1) H(6) 2.657 2_655
O(1) H(11) 3.584 2_655
O(1) H(15) 3.471 3_445
O(1) H(22) 2.246 2_655
O(1) H(23) 3.125 .
O(1) H(23) 2.527 2_655
O(1) H(24) 2.527 .
O(1) H(24) 3.125 2_655
O(1) H(25) 2.842 .
O(1) H(25) 2.842 2_655
C(1) H(1) 2.046 .
C(1) H(2) 3.274 .
C(1) H(4) 3.285 .
C(1) H(5) 2.046 .
C(1) H(10) 2.583 .
C(1) H(12) 3.331 .
C(1) H(17) 2.545 2_655
C(1) H(26) 3.274 .
C(1) H(28) 3.402 .
C(2) H(2) 2.042 .
C(2) H(3) 3.277 .
C(2) H(5) 3.272 .
C(2) H(10) 3.473 .
C(2) H(12) 3.238 .
C(2) H(16) 3.536 2_655
C(2) H(17) 2.481 2_655
C(2) H(26) 3.225 .
C(2) H(26) 3.429 2_656
C(2) H(27) 3.312 2_656
C(2) H(28) 2.884 .
C(2) H(28) 3.163 2_656
C(3) H(1) 2.046 .
C(3) H(3) 2.039 .
C(3) H(4) 3.270 .
C(3) H(16) 3.368 2_655
C(3) H(17) 2.822 2_655
C(3) H(19) 3.358 1_455
C(3) H(27) 2.960 2_656
C(3) H(28) 3.249 2_656
C(4) H(1) 3.276 .
C(4) H(2) 2.036 .
C(4) H(3) 2.978 2_555
C(4) H(4) 2.044 .
C(4) H(4) 3.094 2_555
C(4) H(5) 3.262 .
C(4) H(17) 3.190 2_655
C(4) H(19) 3.249 1_455
C(5) H(2) 3.268 .
C(5) H(3) 2.043 .
C(5) H(3) 3.009 2_555
C(5) H(4) 3.130 2_555
C(5) H(5) 2.033 .
C(5) H(10) 3.349 .
C(5) H(14) 3.303 3_445
C(5) H(15) 3.340 3_445
C(5) H(17) 3.245 2_655
C(6) H(1) 3.276 .
C(6) H(3) 3.264 .
C(6) H(4) 2.039 .
C(6) H(10) 2.510 .
C(6) H(14) 3.466 3_445
C(6) H(15) 3.014 3_445
C(6) H(17) 2.932 2_655
C(6) H(22) 3.480 2_655
C(7) H(5) 3.249 .
C(7) H(6) 2.048 .
C(7) H(7) 3.290 .
C(7) H(9) 3.276 .
C(7) H(10) 2.041 .
C(7) H(11) 2.829 .
C(7) H(25) 3.297 .
C(7) H(26) 2.797 .
C(8) H(7) 2.042 .
C(8) H(8) 3.270 .
C(8) H(10) 3.266 .
C(8) H(11) 2.746 .
C(8) H(22) 3.196 .
C(8) H(24) 3.152 2_655
C(8) H(25) 3.068 .
C(8) H(26) 3.201 .
C(9) H(6) 2.037 .
C(9) H(8) 2.042 .
C(9) H(9) 3.255 .
C(9) H(24) 3.259 2_655
C(9) H(25) 3.147 .
C(9) H(29) 3.287 4_646
C(10) H(6) 3.265 .
C(10) H(7) 2.040 .
C(10) H(8) 3.578 2_656
C(10) H(9) 2.028 .
C(10) H(9) 3.222 2_656
C(10) H(10) 3.265 .
C(10) H(18) 3.201 3_445
C(10) H(19) 3.075 3_445
C(10) H(25) 3.416 .
C(10) H(29) 3.336 4_646
C(10) H(30) 3.513 4_646
C(11) H(7) 3.256 .
C(11) H(8) 2.033 .
C(11) H(8) 3.477 2_656
C(11) H(10) 2.039 .
C(11) H(18) 3.105 3_445
C(11) H(25) 3.585 .
C(11) H(30) 3.456 3_445
C(12) H(5) 3.093 .
C(12) H(6) 3.263 .
C(12) H(8) 3.270 .
C(12) H(9) 2.038 .
C(12) H(14) 3.520 3_445
C(12) H(25) 3.539 .
C(12) H(26) 3.360 .
C(13) H(1) 2.927 .
C(13) H(6) 2.908 .
C(13) H(12) 2.044 .
C(13) H(22) 3.216 .
C(13) H(26) 2.059 .
C(13) H(27) 2.059 .
C(13) H(28) 2.059 .
C(13) H(29) 2.919 .
C(13) H(30) 3.293 .
C(13) H(31) 2.524 .
C(14) H(1) 3.316 .
C(14) H(11) 2.001 .
C(14) H(13) 2.634 .
C(14) H(22) 3.572 .
C(14) H(26) 3.377 .
C(14) H(27) 2.938 .
C(14) H(28) 2.679 .
C(14) H(29) 2.059 .
C(14) H(30) 2.058 .
C(14) H(31) 2.059 .
C(15) H(12) 2.977 .
C(15) H(12) 3.520 2_655
C(15) H(13) 2.047 .
C(15) H(13) 3.378 2_655
C(15) H(14) 3.275 .
C(15) H(16) 3.287 .
C(15) H(17) 2.041 .
C(15) H(18) 2.574 .
C(15) H(30) 2.859 .
C(16) H(9) 3.171 3_555
C(16) H(12) 2.871 .
C(16) H(13) 3.373 2_655
C(16) H(14) 2.040 .
C(16) H(15) 3.276 .
C(16) H(17) 3.264 .
C(16) H(18) 3.243 .
C(16) H(29) 3.539 .
C(16) H(30) 2.724 .
C(17) H(9) 3.206 3_555
C(17) H(10) 3.033 3_555
C(17) H(13) 2.043 .
C(17) H(13) 3.401 2_655
C(17) H(14) 3.166 2_655
C(17) H(15) 2.040 .
C(17) H(16) 3.266 .
C(18) H(5) 3.087 3_555
C(18) H(10) 3.235 3_555
C(18) H(13) 3.275 .
C(18) H(13) 3.404 2_655
C(18) H(14) 2.036 .
C(18) H(14) 3.555 2_655
C(18) H(16) 2.041 .
C(18) H(17) 3.256 .
C(19) H(13) 3.402 2_655
C(19) H(14) 3.263 .
C(19) H(15) 2.040 .
C(19) H(17) 2.031 .
C(19) H(18) 3.473 .
C(19) H(23) 3.210 4_655
C(19) H(24) 3.586 3_555
C(20) H(1) 3.554 2_655
C(20) H(12) 3.110 2_655
C(20) H(13) 3.269 .
C(20) H(13) 3.394 2_655
C(20) H(15) 3.261 .
C(20) H(16) 2.040 .
C(20) H(18) 2.708 .
C(21) H(5) 3.033 2_655
C(21) H(11) 2.947 .
C(21) H(17) 3.097 .
C(21) H(18) 2.047 .
C(21) H(19) 3.282 .
C(21) H(21) 3.287 .
C(21) H(22) 2.043 .
C(21) H(30) 2.863 .
C(21) H(31) 2.994 .
C(22) H(4) 3.569 2_655
C(22) H(8) 3.290 3_555
C(22) H(9) 3.510 3_555
C(22) H(17) 3.164 .
C(22) H(19) 2.042 .
C(22) H(20) 3.274 .
C(22) H(22) 3.266 .
C(22) H(30) 2.767 .
C(22) H(31) 3.242 .
C(23) H(3) 2.949 1_655
C(23) H(4) 3.379 2_655
C(23) H(8) 3.037 3_555
C(23) H(18) 2.043 .
C(23) H(20) 2.037 .
C(23) H(21) 3.261 .
C(23) H(31) 3.155 2_756
C(24) H(3) 3.374 1_655
C(24) H(4) 3.293 2_655
C(24) H(18) 3.271 .
C(24) H(19) 2.033 .
C(24) H(21) 2.039 .
C(24) H(22) 3.265 .
C(24) H(27) 3.342 2_756
C(24) H(31) 3.294 2_756
C(25) H(4) 3.386 2_655
C(25) H(5) 3.362 2_655
C(25) H(15) 3.243 4_645
C(25) H(19) 3.259 .
C(25) H(20) 2.041 .
C(25) H(22) 2.037 .
C(26) H(4) 3.559 2_655
C(26) H(5) 2.749 2_655
C(26) H(6) 3.106 .
C(26) H(11) 2.757 .
C(26) H(15) 3.416 4_645
C(26) H(18) 3.268 .
C(26) H(20) 3.270 .
C(26) H(21) 2.043 .
C(26) H(31) 3.468 .
C(27) H(6) 3.239 .
C(27) H(6) 3.239 2_655
C(27) H(22) 3.472 .
C(27) H(22) 3.472 2_655
C(27) H(23) 2.020 .
C(27) H(23) 2.020 2_655
C(27) H(24) 2.020 .
C(27) H(24) 2.020 2_655
C(27) H(25) 2.020 .
C(27) H(25) 2.020 2_655
C(29) H(1) 2.629 .
C(29) H(1) 3.292 2_656
C(29) H(2) 3.257 2_656
C(29) H(6) 3.581 .
C(29) H(11) 2.001 .
C(29) H(12) 2.850 .
C(29) H(20) 3.415 2_756
C(29) H(29) 2.948 .
C(29) H(31) 2.818 .
C(30) H(7) 3.460 4_656
C(30) H(8) 2.973 4_656
C(30) H(9) 3.462 3_555
C(30) H(11) 2.682 .
C(30) H(12) 2.043 .
C(30) H(13) 2.765 .
C(30) H(18) 3.313 .
C(30) H(19) 3.405 2_756
C(30) H(27) 2.845 .
C(30) H(28) 2.973 .
H(1) P(1) 3.011 .
H(1) F(4) 2.840 3_555
H(1) F(4) 2.655 4_556
H(1) F(5) 2.781 4_556
H(1) F(6) 2.851 3_555
H(1) C(1) 2.046 .
H(1) C(3) 2.046 .
H(1) C(4) 3.276 .
H(1) C(6) 3.276 .
H(1) C(13) 2.927 .
H(1) C(14) 3.316 .
H(1) C(20) 3.554 2_655
H(1) C(29) 2.629 .
H(1) C(29) 3.292 2_656
H(1) H(2) 2.345 .
H(1) H(12) 2.758 .
H(1) H(16) 3.525 2_655
H(1) H(17) 2.874 2_655
H(1) H(26) 2.727 .
H(1) H(26) 3.252 2_656
H(1) H(27) 3.502 .
H(1) H(27) 3.353 2_656
H(1) H(28) 2.046 .
H(1) H(28) 2.758 2_656
H(2) F(4) 2.749 4_556
H(2) F(5) 2.437 4_556
H(2) C(1) 3.274 .
H(2) C(2) 2.042 .
H(2) C(4) 2.036 .
H(2) C(5) 3.268 .
H(2) C(29) 3.257 2_656
H(2) H(1) 2.345 .
H(2) H(3) 2.337 .
H(2) H(7) 3.359 3_455
H(2) H(16) 3.227 2_655
H(2) H(17) 3.354 2_655
H(2) H(19) 2.877 1_455
H(2) H(24) 3.594 4_555
H(2) H(27) 2.751 2_656
H(2) H(28) 2.923 2_656
H(2) H(29) 3.382 2_656
H(3) C(2) 3.277 .
H(3) C(3) 2.039 .
H(3) C(4) 2.978 2_555
H(3) C(5) 2.043 .
H(3) C(5) 3.009 2_555
H(3) C(6) 3.264 .
H(3) C(23) 2.949 1_455
H(3) C(24) 3.374 1_455
H(3) H(2) 2.337 .
H(3) H(3) 2.461 2_555
H(3) H(4) 2.347 .
H(3) H(4) 2.530 2_555
H(3) H(19) 2.659 1_455
H(3) H(20) 3.413 1_455
H(4) C(1) 3.285 .
H(4) C(3) 3.270 .
H(4) C(4) 2.044 .
H(4) C(4) 3.094 2_555
H(4) C(5) 3.130 2_555
H(4) C(6) 2.039 .
H(4) C(22) 3.569 2_655
H(4) C(23) 3.379 2_655
H(4) C(24) 3.293 2_655
H(4) C(25) 3.386 2_655
H(4) C(26) 3.559 2_655
H(4) H(3) 2.347 .
H(4) H(3) 2.530 2_555
H(4) H(4) 2.602 2_555
H(4) H(5) 2.335 .
H(4) H(14) 3.061 3_445
H(4) H(15) 2.975 3_445
H(5) Ru(1) 3.497 .
H(5) P(1) 2.762 .
H(5) O(1) 2.797 .
H(5) C(1) 2.046 .
H(5) C(2) 3.272 .
H(5) C(4) 3.262 .
H(5) C(5) 2.033 .
H(5) C(7) 3.249 .
H(5) C(12) 3.093 .
H(5) C(18) 3.087 3_445
H(5) C(21) 3.033 2_655
H(5) C(25) 3.362 2_655
H(5) C(26) 2.749 2_655
H(5) H(4) 2.335 .
H(5) H(10) 2.497 .
H(5) H(14) 3.361 3_445
H(5) H(15) 2.318 3_445
H(5) H(17) 3.507 2_655
H(5) H(22) 2.725 2_655
H(6) P(1) 2.892 .
H(6) F(1) 3.158 2_656
H(6) F(2) 3.106 2_656
H(6) O(1) 2.657 2_655
H(6) C(7) 2.048 .
H(6) C(9) 2.037 .
H(6) C(10) 3.265 .
H(6) C(12) 3.263 .
H(6) C(13) 2.908 .
H(6) C(26) 3.106 .
H(6) C(27) 3.239 .
H(6) C(29) 3.581 .
H(6) H(7) 2.337 .
H(6) H(11) 2.250 .
H(6) H(22) 2.308 .
H(6) H(24) 3.268 2_655
H(6) H(25) 3.418 .
H(6) H(26) 3.396 .
H(7) P(3) 3.597 1_655
H(7) F(1) 2.786 2_656
H(7) F(2) 2.720 2_656
H(7) F(3) 3.255 2_656
H(7) F(4) 3.198 2_656
H(7) F(5) 2.690 2_656
H(7) F(6) 3.319 2_656
H(7) C(7) 3.290 .
H(7) C(8) 2.042 .
H(7) C(10) 2.040 .
H(7) C(11) 3.256 .
H(7) C(30) 3.460 4_646
H(7) H(2) 3.359 3_545
H(7) H(6) 2.337 .
H(7) H(8) 2.345 .
H(7) H(24) 3.451 2_655
H(7) H(25) 3.546 .
H(7) H(29) 2.648 4_646
H(7) H(30) 3.564 4_646
H(8) C(8) 3.270 .
H(8) C(9) 2.042 .
H(8) C(10) 3.578 2_656
H(8) C(11) 2.033 .
H(8) C(11) 3.477 2_656
H(8) C(12) 3.270 .
H(8) C(22) 3.290 3_445
H(8) C(23) 3.037 3_445
H(8) C(30) 2.973 4_646
H(8) H(7) 2.345 .
H(8) H(8) 3.154 2_656
H(8) H(9) 2.330 .
H(8) H(9) 2.965 2_656
H(8) H(18) 2.956 3_445
H(8) H(19) 2.466 3_445
H(8) H(29) 2.752 4_646
H(8) H(30) 2.787 4_646
H(8) H(31) 2.872 4_646
H(9) C(7) 3.276 .
H(9) C(9) 3.255 .
H(9) C(10) 2.028 .
H(9) C(10) 3.222 2_656
H(9) C(12) 2.038 .
H(9) C(16) 3.171 3_445
H(9) C(17) 3.206 3_445
H(9) C(22) 3.510 3_445
H(9) C(30) 3.462 3_445
H(9) H(8) 2.330 .
H(9) H(8) 2.965 2_656
H(9) H(10) 2.335 .
H(9) H(13) 3.318 3_445
H(9) H(14) 3.350 3_445
H(9) H(18) 2.757 3_445
H(9) H(30) 2.574 3_445
H(10) P(1) 2.936 .
H(10) C(1) 2.583 .
H(10) C(2) 3.473 .
H(10) C(5) 3.349 .
H(10) C(6) 2.510 .
H(10) C(7) 2.041 .
H(10) C(8) 3.266 .
H(10) C(10) 3.265 .
H(10) C(11) 2.039 .
H(10) C(17) 3.033 3_445
H(10) C(18) 3.235 3_445
H(10) H(5) 2.497 .
H(10) H(9) 2.335 .
H(10) H(14) 2.775 3_445
H(10) H(15) 3.157 3_445
H(11) Ru(1) 3.516 .
H(11) P(1) 2.274 .
H(11) P(2) 2.802 .
H(11) O(1) 3.584 2_655
H(11) C(7) 2.829 .
H(11) C(8) 2.746 .
H(11) C(14) 2.001 .
H(11) C(21) 2.947 .
H(11) C(26) 2.757 .
H(11) C(29) 2.001 .
H(11) C(30) 2.682 .
H(11) H(6) 2.250 .
H(11) H(12) 2.759 .
H(11) H(20) 3.323 2_756
H(11) H(22) 2.446 .
H(11) H(26) 2.428 .
H(11) H(27) 2.163 .
H(11) H(28) 2.742 .
H(11) H(29) 3.267 .
H(11) H(30) 3.367 .
H(11) H(31) 2.389 .
H(12) P(1) 2.891 .
H(12) P(2) 2.357 .
H(12) F(4) 3.441 3_555
H(12) F(6) 2.749 3_555
H(12) C(1) 3.331 .
H(12) C(2) 3.238 .
H(12) C(13) 2.044 .
H(12) C(15) 2.977 .
H(12) C(15) 3.520 2_655
H(12) C(16) 2.871 .
H(12) C(20) 3.110 2_655
H(12) C(29) 2.850 .
H(12) C(30) 2.043 .
H(12) H(1) 2.758 .
H(12) H(11) 2.759 .
H(12) H(13) 2.227 .
H(12) H(17) 3.014 2_655
H(12) H(26) 3.581 .
H(12) H(27) 3.354 .
H(12) H(28) 2.626 .
H(12) H(29) 2.198 .
H(12) H(30) 2.501 .
H(12) H(31) 2.762 .
H(13) P(2) 2.980 .
H(13) F(6) 3.255 3_555
H(13) C(14) 2.634 .
H(13) C(15) 2.047 .
H(13) C(15) 3.378 2_655
H(13) C(16) 3.373 2_655
H(13) C(17) 2.043 .
H(13) C(17) 3.401 2_655
H(13) C(18) 3.275 .
H(13) C(18) 3.404 2_655
H(13) C(19) 3.402 2_655
H(13) C(20) 3.269 .
H(13) C(20) 3.394 2_655
H(13) C(30) 2.765 .
H(13) H(9) 3.318 3_555
H(13) H(12) 2.227 .
H(13) H(14) 2.341 .
H(13) H(29) 2.839 .
H(13) H(30) 2.420 .
H(14) C(5) 3.303 3_555
H(14) C(6) 3.466 3_555
H(14) C(12) 3.520 3_555
H(14) C(15) 3.275 .
H(14) C(16) 2.040 .
H(14) C(17) 3.166 2_655
H(14) C(18) 2.036 .
H(14) C(18) 3.555 2_655
H(14) C(19) 3.263 .
H(14) H(4) 3.061 3_555
H(14) H(5) 3.361 3_555
H(14) H(9) 3.350 3_555
H(14) H(10) 2.775 3_555
H(14) H(13) 2.341 .
H(14) H(14) 3.049 2_655
H(14) H(15) 2.338 .
H(15) O(1) 3.471 3_555
H(15) C(5) 3.340 3_555
H(15) C(6) 3.014 3_555
H(15) C(16) 3.276 .
H(15) C(17) 2.040 .
H(15) C(19) 2.040 .
H(15) C(20) 3.261 .
H(15) C(25) 3.243 4_655
H(15) C(26) 3.416 4_655
H(15) H(4) 2.975 3_555
H(15) H(5) 2.318 3_555
H(15) H(10) 3.157 3_555
H(15) H(14) 2.338 .
H(15) H(16) 2.345 .
H(15) H(21) 2.974 4_655
H(15) H(22) 3.271 4_655
H(16) F(2) 2.700 3_554
H(16) F(3) 3.050 4_555
H(16) F(5) 2.733 3_554
H(16) F(6) 2.950 4_555
H(16) C(2) 3.536 2_655
H(16) C(3) 3.368 2_655
H(16) C(15) 3.287 .
H(16) C(17) 3.266 .
H(16) C(18) 2.041 .
H(16) C(20) 2.040 .
H(16) H(1) 3.525 2_655
H(16) H(2) 3.227 2_655
H(16) H(15) 2.345 .
H(16) H(17) 2.333 .
H(16) H(23) 2.868 4_655
H(16) H(24) 3.020 3_555
H(17) P(1) 3.487 2_655
H(17) P(2) 2.819 .
H(17) C(1) 2.545 2_655
H(17) C(2) 2.481 2_655
H(17) C(3) 2.822 2_655
H(17) C(4) 3.190 2_655
H(17) C(5) 3.245 2_655
H(17) C(6) 2.932 2_655
H(17) C(15) 2.041 .
H(17) C(16) 3.264 .
H(17) C(18) 3.256 .
H(17) C(19) 2.031 .
H(17) C(21) 3.097 .
H(17) C(22) 3.164 .
H(17) H(1) 2.874 2_655
H(17) H(2) 3.354 2_655
H(17) H(5) 3.507 2_655
H(17) H(12) 3.014 2_655
H(17) H(16) 2.333 .
H(17) H(18) 2.851 .
H(18) P(2) 2.957 .
H(18) C(10) 3.201 3_555
H(18) C(11) 3.105 3_555
H(18) C(15) 2.574 .
H(18) C(16) 3.243 .
H(18) C(19) 3.473 .
H(18) C(20) 2.708 .
H(18) C(21) 2.047 .
H(18) C(23) 2.043 .
H(18) C(24) 3.271 .
H(18) C(26) 3.268 .
H(18) C(30) 3.313 .
H(18) H(8) 2.956 3_555
H(18) H(9) 2.757 3_555
H(18) H(17) 2.851 .
H(18) H(19) 2.340 .
H(18) H(30) 2.554 .
H(18) H(31) 3.463 .
H(19) C(3) 3.358 1_655
H(19) C(4) 3.249 1_655
H(19) C(10) 3.075 3_555
H(19) C(21) 3.282 .
H(19) C(22) 2.042 .
H(19) C(24) 2.033 .
H(19) C(25) 3.259 .
H(19) C(30) 3.405 2_756
H(19) H(2) 2.877 1_655
H(19) H(3) 2.659 1_655
H(19) H(8) 2.466 3_555
H(19) H(18) 2.340 .
H(19) H(20) 2.335 .
H(19) H(27) 3.237 2_756
H(19) H(29) 3.284 2_756
H(19) H(31) 2.725 2_756
H(20) F(1) 3.576 1_655
H(20) C(22) 3.274 .
H(20) C(23) 2.037 .
H(20) C(25) 2.041 .
H(20) C(26) 3.270 .
H(20) C(29) 3.415 2_756
H(20) H(3) 3.413 1_655
H(20) H(11) 3.323 2_756
H(20) H(19) 2.335 .
H(20) H(21) 2.344 .
H(20) H(27) 2.536 2_756
H(20) H(31) 2.988 2_756
H(21) P(3) 3.456 1_655
H(21) F(1) 2.585 1_655
H(21) F(1) 2.759 2_656
H(21) F(2) 2.558 2_656
H(21) F(3) 2.518 1_655
H(21) C(21) 3.287 .
H(21) C(23) 3.261 .
H(21) C(24) 2.039 .
H(21) C(26) 2.043 .
H(21) H(15) 2.974 4_645
H(21) H(20) 2.344 .
H(21) H(22) 2.338 .
H(22) Ru(1) 3.189 .
H(22) P(1) 3.539 .
H(22) P(2) 2.869 .
H(22) F(2) 3.540 2_656
H(22) O(1) 2.246 2_655
H(22) C(6) 3.480 2_655
H(22) C(8) 3.196 .
H(22) C(13) 3.216 .
H(22) C(14) 3.572 .
H(22) C(21) 2.043 .
H(22) C(22) 3.266 .
H(22) C(24) 3.265 .
H(22) C(25) 2.037 .
H(22) C(27) 3.472 .
H(22) H(5) 2.725 2_655
H(22) H(6) 2.308 .
H(22) H(11) 2.446 .
H(22) H(15) 3.271 4_645
H(22) H(21) 2.338 .
H(23) O(1) 3.125 .
H(23) O(1) 2.527 2_655
H(23) C(19) 3.210 4_645
H(23) C(27) 2.020 .
H(23) H(16) 2.868 4_645
H(23) H(23) 1.791 2_655
H(23) H(24) 1.551 .
H(23) H(24) 0.896 2_655
H(23) H(25) 1.551 .
H(23) H(25) 0.896 2_655
H(24) O(1) 2.527 .
H(24) O(1) 3.125 2_655
H(24) C(8) 3.152 2_655
H(24) C(9) 3.259 2_655
H(24) C(19) 3.586 3_445
H(24) C(27) 2.020 .
H(24) H(2) 3.594 4_545
H(24) H(6) 3.268 2_655
H(24) H(7) 3.451 2_655
H(24) H(16) 3.020 3_445
H(24) H(23) 1.551 .
H(24) H(23) 0.896 2_655
H(24) H(24) 1.791 2_655
H(24) H(25) 1.551 .
H(24) H(25) 0.896 2_655
H(25) O(1) 2.842 .
H(25) O(1) 2.842 2_655
H(25) C(7) 3.297 .
H(25) C(8) 3.068 .
H(25) C(9) 3.147 .
H(25) C(10) 3.416 .
H(25) C(11) 3.585 .
H(25) C(12) 3.539 .
H(25) C(27) 2.020 .
H(25) H(6) 3.418 .
H(25) H(7) 3.546 .
H(25) H(23) 1.551 .
H(25) H(23) 0.896 2_655
H(25) H(24) 1.551 .
H(25) H(24) 0.896 2_655
H(25) H(25) 1.791 2_655
H(26) P(1) 2.866 .
H(26) C(1) 3.274 .
H(26) C(2) 3.225 .
H(26) C(2) 3.429 2_656
H(26) C(7) 2.797 .
H(26) C(8) 3.201 .
H(26) C(12) 3.360 .
H(26) C(13) 2.059 .
H(26) C(14) 3.377 .
H(26) H(1) 2.727 .
H(26) H(1) 3.252 2_656
H(26) H(6) 3.396 .
H(26) H(11) 2.428 .
H(26) H(12) 3.581 .
H(26) H(26) 3.074 2_656
H(26) H(27) 1.551 .
H(26) H(28) 1.551 .
H(26) H(28) 3.481 2_656
H(27) F(4) 3.486 3_555
H(27) C(2) 3.312 2_656
H(27) C(3) 2.960 2_656
H(27) C(13) 2.059 .
H(27) C(14) 2.938 .
H(27) C(24) 3.342 2_756
H(27) C(30) 2.845 .
H(27) H(1) 3.502 .
H(27) H(1) 3.353 2_656
H(27) H(2) 2.751 2_656
H(27) H(11) 2.163 .
H(27) H(12) 3.354 .
H(27) H(19) 3.237 2_756
H(27) H(20) 2.536 2_756
H(27) H(26) 1.551 .
H(27) H(28) 1.551 .
H(27) H(29) 2.828 .
H(27) H(31) 2.433 .
H(28) P(1) 3.279 .
H(28) F(4) 2.338 3_555
H(28) F(4) 3.190 4_556
H(28) F(5) 3.190 3_555
H(28) F(6) 2.972 3_555
H(28) C(1) 3.402 .
H(28) C(2) 2.884 .
H(28) C(2) 3.163 2_656
H(28) C(3) 3.249 2_656
H(28) C(13) 2.059 .
H(28) C(14) 2.679 .
H(28) C(30) 2.973 .
H(28) H(1) 2.046 .
H(28) H(1) 2.758 2_656
H(28) H(2) 2.923 2_656
H(28) H(11) 2.742 .
H(28) H(12) 2.626 .
H(28) H(26) 1.551 .
H(28) H(26) 3.481 2_656
H(28) H(27) 1.551 .
H(28) H(28) 3.160 2_656
H(28) H(29) 2.680 .
H(28) H(31) 3.059 .
H(29) F(3) 3.498 3_555
H(29) F(4) 2.883 3_555
H(29) F(5) 3.299 3_555
H(29) F(6) 2.733 3_555
H(29) C(9) 3.287 4_656
H(29) C(10) 3.336 4_656
H(29) C(13) 2.919 .
H(29) C(14) 2.059 .
H(29) C(16) 3.539 .
H(29) C(29) 2.948 .
H(29) H(2) 3.382 2_656
H(29) H(7) 2.648 4_656
H(29) H(8) 2.752 4_656
H(29) H(11) 3.267 .
H(29) H(12) 2.198 .
H(29) H(13) 2.839 .
H(29) H(19) 3.284 2_756
H(29) H(27) 2.828 .
H(29) H(28) 2.680 .
H(29) H(30) 1.551 .
H(29) H(31) 1.551 .
H(30) P(2) 2.827 .
H(30) C(10) 3.513 4_656
H(30) C(11) 3.456 3_555
H(30) C(13) 3.293 .
H(30) C(14) 2.058 .
H(30) C(15) 2.859 .
H(30) C(16) 2.724 .
H(30) C(21) 2.863 .
H(30) C(22) 2.767 .
H(30) H(7) 3.564 4_656
H(30) H(8) 2.787 4_656
H(30) H(9) 2.574 3_555
H(30) H(11) 3.367 .
H(30) H(12) 2.501 .
H(30) H(13) 2.420 .
H(30) H(18) 2.554 .
H(30) H(29) 1.551 .
H(30) H(31) 1.551 .
H(31) P(2) 3.264 .
H(31) C(13) 2.524 .
H(31) C(14) 2.059 .
H(31) C(21) 2.994 .
H(31) C(22) 3.242 .
H(31) C(23) 3.155 2_756
H(31) C(24) 3.294 2_756
H(31) C(26) 3.468 .
H(31) C(29) 2.818 .
H(31) H(8) 2.872 4_656
H(31) H(11) 2.389 .
H(31) H(12) 2.762 .
H(31) H(18) 3.463 .
H(31) H(19) 2.725 2_756
H(31) H(20) 2.988 2_756
H(31) H(27) 2.433 .
H(31) H(28) 3.059 .
H(31) H(29) 1.551 .
H(31) H(30) 1.551 .

loop_
_geom_torsion_atom_site_label_1
_geom_torsion_atom_site_label_2
_geom_torsion_atom_site_label_3
_geom_torsion_atom_site_label_4
_geom_torsion
_geom_torsion_site_symmetry_1
_geom_torsion_site_symmetry_3
_geom_torsion_site_symmetry_4
P(1) Ru(1) P(1) C(1) -113.67(3) . 2_655 2_655
P(1) Ru(1) P(1) C(7) 8.48(3) . 2_655 2_655
P(1) Ru(1) P(1) C(13) 120.50(3) . 2_655 2_655
P(1) Ru(1) P(1) C(1) -113.67(3) 2_655 . .
P(1) Ru(1) P(1) C(7) 8.48(3) 2_655 . .
P(1) Ru(1) P(1) C(13) 120.50(3) 2_655 . .
P(1) Ru(1) P(2) C(14) -10.582(19) . . .
P(1) Ru(1) P(2) C(15) -132.35(3) . . .
P(1) Ru(1) P(2) C(21) 101.03(2) . . .
P(2) Ru(1) P(1) C(1) 111.15(2) . . .
P(2) Ru(1) P(1) C(7) -126.71(2) . . .
P(2) Ru(1) P(1) C(13) -14.69(2) . . .
P(1) Ru(1) P(2) C(14) 176.947(19) . 2_655 2_655
P(1) Ru(1) P(2) C(15) 55.17(3) . 2_655 2_655
P(1) Ru(1) P(2) C(21) -71.44(2) . 2_655 2_655
P(2) Ru(1) P(1) C(1) 20.07(2) 2_655 . .
P(2) Ru(1) P(1) C(7) 142.22(2) 2_655 . .
P(2) Ru(1) P(1) C(13) -105.76(2) 2_655 . .
P(1) Ru(1) O(1) C(27) -89.23(3) . . .
O(1) Ru(1) P(1) C(1) -83.80(3) . . .
O(1) Ru(1) P(1) C(7) 38.34(2) . . .
O(1) Ru(1) P(1) C(13) 150.37(2) . . .
P(1) Ru(1) O(1) C(27) 85.62(3) . 2_655 .
O(1) Ru(1) P(1) C(1) -143.44(2) 2_655 . .
O(1) Ru(1) P(1) C(7) -21.30(2) 2_655 . .
O(1) Ru(1) P(1) C(13) 90.72(2) 2_655 . .
P(1) Ru(1) P(2) C(14) 176.947(19) 2_655 . .
P(1) Ru(1) P(2) C(15) 55.17(3) 2_655 . .
P(1) Ru(1) P(2) C(21) -71.44(2) 2_655 . .
P(2) Ru(1) P(1) C(1) 20.07(2) . 2_655 2_655
P(2) Ru(1) P(1) C(7) 142.22(2) . 2_655 2_655
P(2) Ru(1) P(1) C(13) -105.76(2) . 2_655 2_655
P(1) Ru(1) P(2) C(14) -10.582(19) 2_655 2_655 2_655
P(1) Ru(1) P(2) C(15) -132.35(3) 2_655 2_655 2_655
P(1) Ru(1) P(2) C(21) 101.03(2) 2_655 2_655 2_655
P(2) Ru(1) P(1) C(1) 111.15(2) 2_655 2_655 2_655
P(2) Ru(1) P(1) C(7) -126.71(2) 2_655 2_655 2_655
P(2) Ru(1) P(1) C(13) -14.69(2) 2_655 2_655 2_655
P(1) Ru(1) O(1) C(27) 85.62(3) 2_655 . .
O(1) Ru(1) P(1) C(1) -143.44(2) . 2_655 2_655
O(1) Ru(1) P(1) C(7) -21.30(2) . 2_655 2_655
O(1) Ru(1) P(1) C(13) 90.72(2) . 2_655 2_655
P(1) Ru(1) O(1) C(27) -89.23(3) 2_655 2_655 .
O(1) Ru(1) P(1) C(1) -83.80(3) 2_655 2_655 2_655
O(1) Ru(1) P(1) C(7) 38.34(2) 2_655 2_655 2_655
O(1) Ru(1) P(1) C(13) 150.37(2) 2_655 2_655 2_655
P(2) Ru(1) P(2) C(14) 93.803(19) . 2_655 2_655
P(2) Ru(1) P(2) C(15) -27.97(3) . 2_655 2_655
P(2) Ru(1) P(2) C(21) -154.58(2) . 2_655 2_655
P(2) Ru(1) P(2) C(14) 93.803(19) 2_655 . .
P(2) Ru(1) P(2) C(15) -27.97(3) 2_655 . .
P(2) Ru(1) P(2) C(21) -154.58(2) 2_655 . .
P(2) Ru(1) O(1) C(27) -39.89(8) . . .
O(1) Ru(1) P(2) C(14) -60.16(5) . . .
O(1) Ru(1) P(2) C(15) 178.07(6) . . .
O(1) Ru(1) P(2) C(21) 51.45(6) . . .
P(2) Ru(1) O(1) C(27) 167.07(2) . 2_655 .
O(1) Ru(1) P(2) C(14) -95.01(2) 2_655 . .
O(1) Ru(1) P(2) C(15) 143.22(3) 2_655 . .
O(1) Ru(1) P(2) C(21) 16.61(3) 2_655 . .
P(2) Ru(1) O(1) C(27) 167.07(2) 2_655 . .
O(1) Ru(1) P(2) C(14) -95.01(2) . 2_655 2_655
O(1) Ru(1) P(2) C(15) 143.22(3) . 2_655 2_655
O(1) Ru(1) P(2) C(21) 16.61(3) . 2_655 2_655
P(2) Ru(1) O(1) C(27) -39.89(8) 2_655 2_655 .
O(1) Ru(1) P(2) C(14) -60.16(5) 2_655 2_655 2_655
O(1) Ru(1) P(2) C(15) 178.07(6) 2_655 2_655 2_655
O(1) Ru(1) P(2) C(21) 51.45(6) 2_655 2_655 2_655
Ru(1) P(1) C(1) C(2) -122.18(6) . . .
Ru(1) P(1) C(1) C(6) 53.84(6) . . .
Ru(1) P(1) C(7) C(8) 66.84(6) . . .
Ru(1) P(1) C(7) C(12) -116.37(6) . . .
Ru(1) P(1) C(13) C(14) 43.53(5) . . .
Ru(1) P(1) C(13) C(29) 176.93(5) . . .
C(1) P(1) C(7) C(8) -164.17(6) . . .
C(1) P(1) C(7) C(12) 12.63(7) . . .
C(7) P(1) C(1) C(2) 108.26(7) . . .
C(7) P(1) C(1) C(6) -75.72(6) . . .
C(1) P(1) C(13) C(14) -85.37(6) . . .
C(1) P(1) C(13) C(29) 48.04(6) . . .
C(13) P(1) C(1) C(2) 2.16(8) . . .
C(13) P(1) C(1) C(6) 178.18(5) . . .
C(7) P(1) C(13) C(14) 166.78(5) . . .
C(7) P(1) C(13) C(29) -59.81(6) . . .
C(13) P(1) C(7) C(8) -49.71(7) . . .
C(13) P(1) C(7) C(12) 127.09(7) . . .
Ru(1) P(2) C(14) C(13) 39.59(4) . . .
Ru(1) P(2) C(14) C(30) 162.42(3) . . .
Ru(1) P(2) C(15) C(16) 113.71(4) . . .
Ru(1) P(2) C(15) C(20) -67.92(6) . . .
Ru(1) P(2) C(21) C(22) 153.20(6) . . .
Ru(1) P(2) C(21) C(26) -32.12(7) . . .
C(14) P(2) C(15) C(16) -11.34(5) . . .
C(14) P(2) C(15) C(20) 167.03(5) . . .
C(15) P(2) C(14) C(13) 174.06(3) . . .
C(15) P(2) C(14) C(30) -63.11(4) . . .
C(14) P(2) C(21) C(22) -89.41(7) . . .
C(14) P(2) C(21) C(26) 85.28(6) . . .
C(21) P(2) C(14) C(13) -81.62(4) . . .
C(21) P(2) C(14) C(30) 41.21(5) . . .
C(15) P(2) C(21) C(22) 15.43(7) . . .
C(15) P(2) C(21) C(26) -169.89(6) . . .
C(21) P(2) C(15) C(16) -114.26(5) . . .
C(21) P(2) C(15) C(20) 64.11(5) . . .
F(1) P(3) F(1) F(2) 102.15(17) . 2_556 2_556
F(1) P(3) F(1) F(3) -105.64(16) . 2_556 2_556
F(1) P(3) F(1) F(2) 102.15(17) 2_556 . .
F(1) P(3) F(1) F(3) -105.64(16) 2_556 . .
F(1) P(3) F(2) F(5) -127.9(2) . . .
F(1) P(3) F(2) F(3) 117.06(17) . . 2_556
F(2) P(3) F(1) F(3) 152.2(2) . . .
F(1) P(3) F(2) F(1) -71.13(16) . 2_556 2_556
F(1) P(3) F(2) F(5) 160.94(19) . 2_556 2_556
F(1) P(3) F(2) F(3) 45.93(13) . 2_556 .
F(2) P(3) F(1) F(2) 148.83(17) 2_556 . .
F(2) P(3) F(1) F(3) -58.96(17) 2_556 . .
F(1) P(3) F(3) F(6) 137.5(2) . . .
F(1) P(3) F(3) F(2) -110.40(16) . . 2_556
F(3) P(3) F(1) F(2) -152.2(2) . . .
F(1) P(3) F(3) F(1) 68.86(13) . 2_556 2_556
F(1) P(3) F(3) F(6) -153.61(15) . 2_556 2_556
F(1) P(3) F(3) F(2) -41.54(11) . 2_556 .
F(3) P(3) F(1) F(2) 54.54(16) 2_556 . .
F(3) P(3) F(1) F(3) -153.25(16) 2_556 . .
F(1) P(3) F(4) F(5) 60.6(2) . . .
F(1) P(3) F(4) F(6) -69.85(15) . . .
F(1) P(3) F(4) F(4) -175.20(15) . . 2_556
F(4) P(3) F(1) F(2) -73.62(19) . . .
F(4) P(3) F(1) F(3) 78.59(18) . . .
F(1) P(3) F(4) F(5) -81.6(8) . 2_556 2_556
F(1) P(3) F(4) F(6) 148.0(8) . 2_556 2_556
F(1) P(3) F(4) F(4) 42.6(8) . 2_556 .
F(4) P(3) F(1) F(2) -114.4(8) 2_556 . .
F(4) P(3) F(1) F(3) 37.8(8) 2_556 . .
F(1) P(3) F(5) F(2) 35.99(18) . . .
F(1) P(3) F(5) F(4) -124.9(2) . . .
F(5) P(3) F(1) F(2) -38.66(17) . . .
F(5) P(3) F(1) F(3) 113.55(18) . . .
F(1) P(3) F(5) F(2) -28.9(2) . 2_556 2_556
F(1) P(3) F(5) F(4) 170.2(2) . 2_556 2_556
F(5) P(3) F(1) F(2) 171.3(2) 2_556 . .
F(5) P(3) F(1) F(3) -36.5(2) 2_556 . .
F(1) P(3) F(6) F(3) -31.25(15) . . .
F(1) P(3) F(6) F(4) 117.73(14) . . .
F(6) P(3) F(1) F(2) -124.26(15) . . .
F(6) P(3) F(1) F(3) 27.95(15) . . .
F(1) P(3) F(6) F(3) 35.7(2) . 2_556 2_556
F(1) P(3) F(6) F(4) -175.36(14) . 2_556 2_556
F(6) P(3) F(1) F(2) 30.7(2) 2_556 . .
F(6) P(3) F(1) F(3) -177.07(17) 2_556 . .
F(1) P(3) F(2) F(1) -71.13(16) 2_556 . .
F(1) P(3) F(2) F(5) 160.94(19) 2_556 . .
F(1) P(3) F(2) F(3) 45.93(13) 2_556 . 2_556
F(2) P(3) F(1) F(2) 148.83(17) . 2_556 2_556
F(2) P(3) F(1) F(3) -58.96(17) . 2_556 2_556
F(1) P(3) F(2) F(5) -127.9(2) 2_556 2_556 2_556
F(1) P(3) F(2) F(3) 117.06(17) 2_556 2_556 .
F(2) P(3) F(1) F(3) 152.2(2) 2_556 2_556 2_556
F(1) P(3) F(3) F(1) 68.86(13) 2_556 . .
F(1) P(3) F(3) F(6) -153.61(15) 2_556 . .
F(1) P(3) F(3) F(2) -41.54(11) 2_556 . 2_556
F(3) P(3) F(1) F(2) 54.54(16) . 2_556 2_556
F(3) P(3) F(1) F(3) -153.25(16) . 2_556 2_556
F(1) P(3) F(3) F(6) 137.5(2) 2_556 2_556 2_556
F(1) P(3) F(3) F(2) -110.40(16) 2_556 2_556 .
F(3) P(3) F(1) F(2) -152.2(2) 2_556 2_556 2_556
F(1) P(3) F(4) F(5) -81.6(8) 2_556 . .
F(1) P(3) F(4) F(6) 148.0(8) 2_556 . .
F(1) P(3) F(4) F(4) 42.6(8) 2_556 . 2_556
F(4) P(3) F(1) F(2) -114.4(8) . 2_556 2_556
F(4) P(3) F(1) F(3) 37.8(8) . 2_556 2_556
F(1) P(3) F(4) F(5) 60.6(2) 2_556 2_556 2_556
F(1) P(3) F(4) F(6) -69.85(15) 2_556 2_556 2_556
F(1) P(3) F(4) F(4) -175.20(15) 2_556 2_556 .
F(4) P(3) F(1) F(2) -73.62(19) 2_556 2_556 2_556
F(4) P(3) F(1) F(3) 78.59(18) 2_556 2_556 2_556
F(1) P(3) F(5) F(2) -28.9(2) 2_556 . .
F(1) P(3) F(5) F(4) 170.2(2) 2_556 . .
F(5) P(3) F(1) F(2) 171.3(2) . 2_556 2_556
F(5) P(3) F(1) F(3) -36.5(2) . 2_556 2_556
F(1) P(3) F(5) F(2) 35.99(18) 2_556 2_556 2_556
F(1) P(3) F(5) F(4) -124.9(2) 2_556 2_556 2_556
F(5) P(3) F(1) F(2) -38.66(17) 2_556 2_556 2_556
F(5) P(3) F(1) F(3) 113.55(18) 2_556 2_556 2_556
F(1) P(3) F(6) F(3) 35.7(2) 2_556 . .
F(1) P(3) F(6) F(4) -175.36(14) 2_556 . .
F(6) P(3) F(1) F(2) 30.7(2) . 2_556 2_556
F(6) P(3) F(1) F(3) -177.07(17) . 2_556 2_556
F(1) P(3) F(6) F(3) -31.25(15) 2_556 2_556 2_556
F(1) P(3) F(6) F(4) 117.73(14) 2_556 2_556 2_556
F(6) P(3) F(1) F(2) -124.26(15) 2_556 2_556 2_556
F(6) P(3) F(1) F(3) 27.95(15) 2_556 2_556 2_556
F(2) P(3) F(2) F(1) -41.6(2) . 2_556 2_556
F(2) P(3) F(2) F(5) -169.48(19) . 2_556 2_556
F(2) P(3) F(2) F(3) 75.51(18) . 2_556 .
F(2) P(3) F(2) F(1) -41.6(2) 2_556 . .
F(2) P(3) F(2) F(5) -169.48(19) 2_556 . .
F(2) P(3) F(2) F(3) 75.51(18) 2_556 . 2_556
F(2) P(3) F(3) F(1) -20.36(14) . . .
F(2) P(3) F(3) F(6) 117.18(16) . . .
F(2) P(3) F(3) F(2) -130.76(12) . . 2_556
F(3) P(3) F(2) F(1) 21.00(17) . . .
F(3) P(3) F(2) F(5) -106.93(19) . . .
F(3) P(3) F(2) F(3) 138.06(14) . . 2_556
F(2) P(3) F(3) F(1) 110.40(16) . 2_556 2_556
F(2) P(3) F(3) F(6) -112.07(17) . 2_556 2_556
F(3) P(3) F(2) F(1) -117.06(17) 2_556 . .
F(3) P(3) F(2) F(5) 115.0(2) 2_556 . .
F(2) P(3) F(4) F(5) 15.0(2) . . .
F(2) P(3) F(4) F(6) -115.43(15) . . .
F(2) P(3) F(4) F(4) 139.22(16) . . 2_556
F(4) P(3) F(2) F(1) 115.50(19) . . .
F(4) P(3) F(2) F(5) -12.4(2) . . .
F(4) P(3) F(2) F(3) -127.44(16) . . 2_556
F(2) P(3) F(4) F(5) 169.8(2) . 2_556 2_556
F(2) P(3) F(4) F(6) 39.4(2) . 2_556 2_556
F(2) P(3) F(4) F(4) -66.0(2) . 2_556 .
F(4) P(3) F(2) F(1) 171.5(2) 2_556 . .
F(4) P(3) F(2) F(5) 43.6(2) 2_556 . .
F(4) P(3) F(2) F(3) -71.5(2) 2_556 . 2_556
F(2) P(3) F(5) F(4) -160.9(3) . . .
F(5) P(3) F(2) F(1) 127.9(2) . . .
F(5) P(3) F(2) F(3) -115.0(2) . . 2_556
F(2) P(3) F(5) F(2) 100.2(8) . 2_556 2_556
F(2) P(3) F(5) F(4) -60.7(8) . 2_556 2_556
F(5) P(3) F(2) F(1) -135.2(7) 2_556 . .
F(5) P(3) F(2) F(5) 96.8(8) 2_556 . .
F(5) P(3) F(2) F(3) -18.2(8) 2_556 . 2_556
F(2) P(3) F(6) F(3) -72.69(17) . . .
F(2) P(3) F(6) F(4) 76.29(16) . . .
F(6) P(3) F(2) F(1) 62.52(17) . . .
F(6) P(3) F(2) F(5) -65.4(2) . . .
F(6) P(3) F(2) F(3) 179.58(13) . . 2_556
F(2) P(3) F(6) F(3) 58.03(16) . 2_556 2_556
F(2) P(3) F(6) F(4) -152.99(15) . 2_556 2_556
F(6) P(3) F(2) F(1) -157.05(16) 2_556 . .
F(6) P(3) F(2) F(5) 75.02(19) 2_556 . .
F(6) P(3) F(2) F(3) -39.99(13) 2_556 . 2_556
F(2) P(3) F(3) F(1) 110.40(16) 2_556 . .
F(2) P(3) F(3) F(6) -112.07(17) 2_556 . .
F(3) P(3) F(2) F(1) -117.06(17) . 2_556 2_556
F(3) P(3) F(2) F(5) 115.0(2) . 2_556 2_556
F(2) P(3) F(3) F(1) -20.36(14) 2_556 2_556 2_556
F(2) P(3) F(3) F(6) 117.18(16) 2_556 2_556 2_556
F(2) P(3) F(3) F(2) -130.76(12) 2_556 2_556 .
F(3) P(3) F(2) F(1) 21.00(17) 2_556 2_556 2_556
F(3) P(3) F(2) F(5) -106.93(19) 2_556 2_556 2_556
F(3) P(3) F(2) F(3) 138.06(14) 2_556 2_556 .
F(2) P(3) F(4) F(5) 169.8(2) 2_556 . .
F(2) P(3) F(4) F(6) 39.4(2) 2_556 . .
F(2) P(3) F(4) F(4) -66.0(2) 2_556 . 2_556
F(4) P(3) F(2) F(1) 171.5(2) . 2_556 2_556
F(4) P(3) F(2) F(5) 43.6(2) . 2_556 2_556
F(4) P(3) F(2) F(3) -71.5(2) . 2_556 .
F(2) P(3) F(4) F(5) 15.0(2) 2_556 2_556 2_556
F(2) P(3) F(4) F(6) -115.43(15) 2_556 2_556 2_556
F(2) P(3) F(4) F(4) 139.22(16) 2_556 2_556 .
F(4) P(3) F(2) F(1) 115.50(19) 2_556 2_556 2_556
F(4) P(3) F(2) F(5) -12.4(2) 2_556 2_556 2_556
F(4) P(3) F(2) F(3) -127.44(16) 2_556 2_556 .
F(2) P(3) F(5) F(2) 100.2(8) 2_556 . .
F(2) P(3) F(5) F(4) -60.7(8) 2_556 . .
F(5) P(3) F(2) F(1) -135.2(7) . 2_556 2_556
F(5) P(3) F(2) F(5) 96.8(8) . 2_556 2_556
F(5) P(3) F(2) F(3) -18.2(8) . 2_556 .
F(2) P(3) F(5) F(4) -160.9(3) 2_556 2_556 2_556
F(5) P(3) F(2) F(1) 127.9(2) 2_556 2_556 2_556
F(5) P(3) F(2) F(3) -115.0(2) 2_556 2_556 .
F(2) P(3) F(6) F(3) 58.03(16) 2_556 . .
F(2) P(3) F(6) F(4) -152.99(15) 2_556 . .
F(6) P(3) F(2) F(1) -157.05(16) . 2_556 2_556
F(6) P(3) F(2) F(5) 75.02(19) . 2_556 2_556
F(6) P(3) F(2) F(3) -39.99(13) . 2_556 .
F(2) P(3) F(6) F(3) -72.69(17) 2_556 2_556 2_556
F(2) P(3) F(6) F(4) 76.29(16) 2_556 2_556 2_556
F(6) P(3) F(2) F(1) 62.52(17) 2_556 2_556 2_556
F(6) P(3) F(2) F(5) -65.4(2) 2_556 2_556 2_556
F(6) P(3) F(2) F(3) 179.58(13) 2_556 2_556 .
F(3) P(3) F(3) F(1) 39.6(2) . 2_556 2_556
F(3) P(3) F(3) F(6) 177.13(16) . 2_556 2_556
F(3) P(3) F(3) F(2) -70.80(18) . 2_556 .
F(3) P(3) F(3) F(1) 39.6(2) 2_556 . .
F(3) P(3) F(3) F(6) 177.13(16) 2_556 . .
F(3) P(3) F(3) F(2) -70.80(18) 2_556 . 2_556
F(3) P(3) F(4) F(5) 109.5(2) . . .
F(3) P(3) F(4) F(6) -20.97(14) . . .
F(3) P(3) F(4) F(4) -126.31(15) . . 2_556
F(4) P(3) F(3) F(1) -112.42(14) . . .
F(4) P(3) F(3) F(6) 25.12(16) . . .
F(4) P(3) F(3) F(2) 137.18(12) . . 2_556
F(3) P(3) F(4) F(5) -46.8(2) . 2_556 2_556
F(3) P(3) F(4) F(6) -177.25(16) . 2_556 2_556
F(3) P(3) F(4) F(4) 77.41(18) . 2_556 .
F(4) P(3) F(3) F(1) -175.04(14) 2_556 . .
F(4) P(3) F(3) F(6) -37.5(2) 2_556 . .
F(4) P(3) F(3) F(2) 74.56(17) 2_556 . 2_556
F(3) P(3) F(5) F(2) 82.95(18) . . .
F(3) P(3) F(5) F(4) -77.9(2) . . .
F(5) P(3) F(3) F(1) -72.29(15) . . .
F(5) P(3) F(3) F(6) 65.24(17) . . .
F(5) P(3) F(3) F(2) 177.31(12) . . 2_556
F(3) P(3) F(5) F(2) -56.06(18) . 2_556 2_556
F(3) P(3) F(5) F(4) 143.1(2) . 2_556 2_556
F(5) P(3) F(3) F(1) 156.29(15) 2_556 . .
F(5) P(3) F(3) F(6) -66.17(17) 2_556 . .
F(5) P(3) F(3) F(2) 45.89(13) 2_556 . 2_556
F(3) P(3) F(6) F(4) 149.0(2) . . .
F(6) P(3) F(3) F(1) -137.5(2) . . .
F(6) P(3) F(3) F(2) 112.07(17) . . 2_556
F(3) P(3) F(6) F(3) -63(2) . 2_556 2_556
F(3) P(3) F(6) F(4) 86(2) . 2_556 2_556
F(6) P(3) F(3) F(1) 101(2) 2_556 . .
F(6) P(3) F(3) F(6) -122(2) 2_556 . .
F(6) P(3) F(3) F(2) -10(2) 2_556 . 2_556
F(3) P(3) F(4) F(5) -46.8(2) 2_556 . .
F(3) P(3) F(4) F(6) -177.25(16) 2_556 . .
F(3) P(3) F(4) F(4) 77.41(18) 2_556 . 2_556
F(4) P(3) F(3) F(1) -175.04(14) . 2_556 2_556
F(4) P(3) F(3) F(6) -37.5(2) . 2_556 2_556
F(4) P(3) F(3) F(2) 74.56(17) . 2_556 .
F(3) P(3) F(4) F(5) 109.5(2) 2_556 2_556 2_556
F(3) P(3) F(4) F(6) -20.97(14) 2_556 2_556 2_556
F(3) P(3) F(4) F(4) -126.31(15) 2_556 2_556 .
F(4) P(3) F(3) F(1) -112.42(14) 2_556 2_556 2_556
F(4) P(3) F(3) F(6) 25.12(16) 2_556 2_556 2_556
F(4) P(3) F(3) F(2) 137.18(12) 2_556 2_556 .
F(3) P(3) F(5) F(2) -56.06(18) 2_556 . .
F(3) P(3) F(5) F(4) 143.1(2) 2_556 . .
F(5) P(3) F(3) F(1) 156.29(15) . 2_556 2_556
F(5) P(3) F(3) F(6) -66.17(17) . 2_556 2_556
F(5) P(3) F(3) F(2) 45.89(13) . 2_556 .
F(3) P(3) F(5) F(2) 82.95(18) 2_556 2_556 2_556
F(3) P(3) F(5) F(4) -77.9(2) 2_556 2_556 2_556
F(5) P(3) F(3) F(1) -72.29(15) 2_556 2_556 2_556
F(5) P(3) F(3) F(6) 65.24(17) 2_556 2_556 2_556
F(5) P(3) F(3) F(2) 177.31(12) 2_556 2_556 .
F(3) P(3) F(6) F(3) -63(2) 2_556 . .
F(3) P(3) F(6) F(4) 86(2) 2_556 . .
F(6) P(3) F(3) F(1) 101(2) . 2_556 2_556
F(6) P(3) F(3) F(6) -122(2) . 2_556 2_556
F(6) P(3) F(3) F(2) -10(2) . 2_556 .
F(3) P(3) F(6) F(4) 149.0(2) 2_556 2_556 2_556
F(6) P(3) F(3) F(1) -137.5(2) 2_556 2_556 2_556
F(6) P(3) F(3) F(2) 112.07(17) 2_556 2_556 .
F(4) P(3) F(4) F(5) -124.2(2) . 2_556 2_556
F(4) P(3) F(4) F(6) 105.34(17) . 2_556 2_556
F(4) P(3) F(4) F(5) -124.2(2) 2_556 . .
F(4) P(3) F(4) F(6) 105.34(17) 2_556 . .
F(4) P(3) F(5) F(2) 160.9(3) . . .
F(5) P(3) F(4) F(6) -130.5(2) . . .
F(5) P(3) F(4) F(4) 124.2(2) . . 2_556
F(4) P(3) F(5) F(2) -150.5(2) . 2_556 2_556
F(4) P(3) F(5) F(4) 48.6(2) . 2_556 2_556
F(5) P(3) F(4) F(5) -157.1(2) 2_556 . .
F(5) P(3) F(4) F(6) 72.42(16) 2_556 . .
F(5) P(3) F(4) F(4) -32.93(17) 2_556 . 2_556
F(4) P(3) F(6) F(3) -149.0(2) . . .
F(6) P(3) F(4) F(5) 130.5(2) . . .
F(6) P(3) F(4) F(4) -105.34(17) . . 2_556
F(4) P(3) F(6) F(3) 149.89(17) . 2_556 2_556
F(4) P(3) F(6) F(4) -61.13(15) . 2_556 2_556
F(6) P(3) F(4) F(5) -71.7(2) 2_556 . .
F(6) P(3) F(4) F(6) 157.80(14) 2_556 . .
F(6) P(3) F(4) F(4) 52.45(15) 2_556 . 2_556
F(4) P(3) F(5) F(2) -150.5(2) 2_556 . .
F(4) P(3) F(5) F(4) 48.6(2) 2_556 . .
F(5) P(3) F(4) F(5) -157.1(2) . 2_556 2_556
F(5) P(3) F(4) F(6) 72.42(16) . 2_556 2_556
F(5) P(3) F(4) F(4) -32.93(17) . 2_556 .
F(4) P(3) F(5) F(2) 160.9(3) 2_556 2_556 2_556
F(5) P(3) F(4) F(6) -130.5(2) 2_556 2_556 2_556
F(5) P(3) F(4) F(4) 124.2(2) 2_556 2_556 .
F(4) P(3) F(6) F(3) 149.89(17) 2_556 . .
F(4) P(3) F(6) F(4) -61.13(15) 2_556 . .
F(6) P(3) F(4) F(5) -71.7(2) . 2_556 2_556
F(6) P(3) F(4) F(6) 157.80(14) . 2_556 2_556
F(6) P(3) F(4) F(4) 52.45(15) . 2_556 .
F(4) P(3) F(6) F(3) -149.0(2) 2_556 2_556 2_556
F(6) P(3) F(4) F(5) 130.5(2) 2_556 2_556 2_556
F(6) P(3) F(4) F(4) -105.34(17) 2_556 2_556 .
F(5) P(3) F(5) F(2) -169.46(19) . 2_556 2_556
F(5) P(3) F(5) F(4) 29.7(3) . 2_556 2_556
F(5) P(3) F(5) F(2) -169.46(19) 2_556 . .
F(5) P(3) F(5) F(4) 29.7(3) 2_556 . .
F(5) P(3) F(6) F(3) -118.88(17) . . .
F(5) P(3) F(6) F(4) 30.11(15) . . .
F(6) P(3) F(5) F(2) 122.05(18) . . .
F(6) P(3) F(5) F(4) -38.8(2) . . .
F(5) P(3) F(6) F(3) 109.91(17) . 2_556 2_556
F(5) P(3) F(6) F(4) -101.11(16) . 2_556 2_556
F(6) P(3) F(5) F(2) -96.76(18) 2_556 . .
F(6) P(3) F(5) F(4) 102.4(2) 2_556 . .
F(5) P(3) F(6) F(3) 109.91(17) 2_556 . .
F(5) P(3) F(6) F(4) -101.11(16) 2_556 . .
F(6) P(3) F(5) F(2) -96.76(18) . 2_556 2_556
F(6) P(3) F(5) F(4) 102.4(2) . 2_556 2_556
F(5) P(3) F(6) F(3) -118.88(17) 2_556 2_556 2_556
F(5) P(3) F(6) F(4) 30.11(15) 2_556 2_556 2_556
F(6) P(3) F(5) F(2) 122.05(18) 2_556 2_556 2_556
F(6) P(3) F(5) F(4) -38.8(2) 2_556 2_556 2_556
F(6) P(3) F(6) F(3) 177.15(16) . 2_556 2_556
F(6) P(3) F(6) F(4) -33.9(2) . 2_556 2_556
F(6) P(3) F(6) F(3) 177.15(16) 2_556 . .
F(6) P(3) F(6) F(4) -33.9(2) 2_556 . .
P(3) F(1) F(2) F(5) 50.18(16) . . .
P(3) F(1) F(2) F(3) -46.91(11) . . 2_556
P(3) F(1) F(3) F(6) -55.1(3) . . .
P(3) F(1) F(3) F(2) 54.40(13) . . 2_556
F(2) F(1) F(3) P(3) 28.0(2) . . .
F(2) F(1) F(3) F(6) -27.1(5) . . .
F(2) F(1) F(3) F(2) 82.4(2) . . 2_556
F(3) F(1) F(2) P(3) -26.8(2) . . .
F(3) F(1) F(2) F(5) 23.4(3) . . .
F(3) F(1) F(2) F(3) -73.7(2) . . 2_556
P(3) F(2) F(3) F(1) -62.92(14) . 2_556 2_556
P(3) F(2) F(3) F(6) 66.76(17) . 2_556 2_556
P(3) F(2) F(5) F(4) 21.6(3) . . .
F(1) F(2) F(3) P(3) 56.49(14) . 2_556 .
F(1) F(2) F(3) F(1) -6.4(2) . 2_556 2_556
F(1) F(2) F(3) F(6) 123.2(2) . 2_556 2_556
F(1) F(2) F(5) P(3) -51.80(16) . . .
F(1) F(2) F(5) F(4) -30.2(4) . . .
F(3) F(2) F(5) P(3) 47.63(11) 2_556 . .
F(3) F(2) F(5) F(4) 69.3(4) 2_556 . .
F(5) F(2) F(3) P(3) -55.52(14) . 2_556 .
F(5) F(2) F(3) F(1) -118.44(19) . 2_556 2_556
F(5) F(2) F(3) F(6) 11.2(2) . 2_556 2_556
P(3) F(3) F(6) F(4) -27.9(2) . . .
F(1) F(3) F(6) P(3) 52.7(3) . . .
F(1) F(3) F(6) F(4) 24.8(5) . . .
F(2) F(3) F(6) P(3) -54.53(14) 2_556 . .
F(2) F(3) F(6) F(4) -82.5(2) 2_556 . .
P(3) F(4) F(4) F(5) 55.64(19) . 2_556 2_556
P(3) F(4) F(4) F(6) -62.41(13) . 2_556 2_556
P(3) F(4) F(5) F(2) -20.9(3) . . .
P(3) F(4) F(6) F(3) 28.5(2) . . .
F(4) F(4) F(5) P(3) -46.78(14) 2_556 . .
F(4) F(4) F(5) F(2) -67.7(4) 2_556 . .
F(5) F(4) F(4) P(3) 55.64(19) . 2_556 .
F(5) F(4) F(4) F(5) 111.3(2) . 2_556 2_556
F(5) F(4) F(4) F(6) -6.8(2) . 2_556 2_556
F(4) F(4) F(6) P(3) 54.37(12) 2_556 . .
F(4) F(4) F(6) F(3) 82.9(2) 2_556 . .
F(6) F(4) F(4) P(3) -62.41(13) . 2_556 .
F(6) F(4) F(4) F(5) -6.8(2) . 2_556 2_556
F(6) F(4) F(4) F(6) -124.82(17) . 2_556 2_556
F(5) F(4) F(6) P(3) -54.5(2) . . .
F(5) F(4) F(6) F(3) -26.0(4) . . .
F(6) F(4) F(5) P(3) 51.6(2) . . .
F(6) F(4) F(5) F(2) 30.7(5) . . .
P(1) C(1) C(2) C(3) 175.80(6) . . .
P(1) C(1) C(6) C(5) -177.10(6) . . .
C(2) C(1) C(6) C(5) -0.79(12) . . .
C(6) C(1) C(2) C(3) -0.06(12) . . .
C(1) C(2) C(3) C(4) 0.63(13) . . .
C(2) C(3) C(4) C(5) -0.34(14) . . .
C(3) C(4) C(5) C(6) -0.52(14) . . .
C(4) C(5) C(6) C(1) 1.09(13) . . .
P(1) C(7) C(8) C(9) 175.82(7) . . .
P(1) C(7) C(12) C(11) -176.69(8) . . .
C(8) C(7) C(12) C(11) 0.15(14) . . .
C(12) C(7) C(8) C(9) -1.10(13) . . .
C(7) C(8) C(9) C(10) 0.86(15) . . .
C(8) C(9) C(10) C(11) 0.34(17) . . .
C(9) C(10) C(11) C(12) -1.29(18) . . .
C(10) C(11) C(12) C(7) 1.04(17) . . .
P(1) C(13) C(14) P(2) -52.25(5) . . .
P(1) C(13) C(14) C(30) -177.54(5) . . .
C(29) C(13) C(14) P(2) 173.51(4) . . .
C(29) C(13) C(14) C(30) 48.22(8) . . .
P(2) C(15) C(16) C(17) 178.04(5) . . .
P(2) C(15) C(20) C(19) -179.79(7) . . .
C(16) C(15) C(20) C(19) -1.34(11) . . .
C(20) C(15) C(16) C(17) -0.31(9) . . .
C(15) C(16) C(17) C(18) 1.76(11) . . .
C(16) C(17) C(18) C(19) -1.57(15) . . .
C(17) C(18) C(19) C(20) -0.07(12) . . .
C(18) C(19) C(20) C(15) 1.53(15) . . .
P(2) C(21) C(22) C(23) 174.74(7) . . .
P(2) C(21) C(26) C(25) -174.28(7) . . .
C(22) C(21) C(26) C(25) 0.62(13) . . .
C(26) C(21) C(22) C(23) 0.04(11) . . .
C(21) C(22) C(23) C(24) -0.58(16) . . .
C(22) C(23) C(24) C(25) 0.47(17) . . .
C(23) C(24) C(25) C(26) 0.19(16) . . .
C(24) C(25) C(26) C(21) -0.74(15) . . .
